data_4518493
loop_
_publ_author_name
'Hang, Chao'
'Ramirez, Antonio'
'Chan, Collin'
'Hsiao, Yi'
'DelMonte, Albert J.'
'Simmons, Eric M.'

_publ_section_title
;
 Mechanistic Studies of a Pd-Catalyzed Direct Arylation En Route to
 Beclabuvir: Dual Role of a Tetramethylammonium Cation and an Unusual
 Turnover-Limiting Step
;
_journal_name_full 'ACS Catalysis'
_journal_page_first 2460
_journal_page_last 2472
_journal_paper_doi 10.1021/acscatal.0c05533
_journal_year 2021
_chemical_absolute_configuration ad
_chemical_formula_moiety 'C98 H140 N6 O12 P2 Pd2 S2'
_chemical_formula_sum 'C98 H140 N6 O12 P2 Pd2 S2'
_chemical_formula_weight 1933.01
_space_group_crystal_system orthorhombic
_space_group_IT_number 18
_space_group_name_Hall 'P 2 2ab'
_space_group_name_H-M_alt 'P 21 21 2'
_atom_sites_solution_hydrogens geom
_audit_creation_date 2020-10-20
_audit_creation_method
;
Olex2 1.3
(compiled 2020.07.31 svn.rc2a77460 for OlexSys, GUI svn.r6145)
;
_cell_angle_alpha 90
_cell_angle_beta 90
_cell_angle_gamma 90
_cell_formula_units_Z 4
_cell_length_a 27.2621(9)
_cell_length_b 33.0868(11)
_cell_length_c 13.1605(4)
_cell_measurement_temperature 296.15
_cell_volume 11871.0(7)
_computing_molecular_graphics 'Olex2 1.3 (Dolomanov et al., 2009)'
_computing_publication_material 'Olex2 1.3 (Dolomanov et al., 2009)'
_computing_structure_refinement 'XL  (Sheldrick, 2008)'
_diffrn_ambient_temperature 296.15
_diffrn_detector 'Bruker APEX2 II'
_diffrn_detector_area_resol_mean 8.33
_diffrn_detector_type 'CCD area detector'
_diffrn_measured_fraction_theta_full 0.989
_diffrn_measured_fraction_theta_max 0.989
_diffrn_measurement_device 'three-circle diffractometer'
_diffrn_measurement_device_type 'Bruker APEX-II CCD'
_diffrn_measurement_method '\w and \f scans'
_diffrn_radiation_collimation 'focusing mirror'
_diffrn_radiation_monochromator 'multilayer mirror'
_diffrn_radiation_probe x-ray
_diffrn_radiation_type CuK\a
_diffrn_radiation_wavelength 1.54178
_diffrn_reflns_av_R_equivalents 0.0447
_diffrn_reflns_av_unetI/netI 0.0347
_diffrn_reflns_Laue_measured_fraction_full 0.989
_diffrn_reflns_Laue_measured_fraction_max 0.989
_diffrn_reflns_limit_h_max 29
_diffrn_reflns_limit_h_min -29
_diffrn_reflns_limit_k_max 36
_diffrn_reflns_limit_k_min -36
_diffrn_reflns_limit_l_max 14
_diffrn_reflns_limit_l_min -7
_diffrn_reflns_number 94561
_diffrn_reflns_point_group_measured_fraction_full 0.990
_diffrn_reflns_point_group_measured_fraction_max 0.990
_diffrn_reflns_theta_full 58.194
_diffrn_reflns_theta_max 58.194
_diffrn_reflns_theta_min 3.125
_diffrn_source 'microfocus sealed X-ray tube'
_diffrn_source_type 'Incoatec I\mS'
_exptl_absorpt_coefficient_mu 3.426
_exptl_crystal_density_diffrn 1.082
_exptl_crystal_F_000 4080
_exptl_crystal_size_max 0.12
_exptl_crystal_size_mid 0.1
_exptl_crystal_size_min 0.1
_refine_diff_density_max 0.593
_refine_diff_density_min -0.851
_refine_diff_density_rms 0.110
_refine_ls_abs_structure_details
;
 Refined as an inversion twin.
;
_refine_ls_abs_structure_Flack 0.124(8)
_refine_ls_extinction_method none
_refine_ls_goodness_of_fit_ref 1.092
_refine_ls_hydrogen_treatment constr
_refine_ls_matrix_type full
_refine_ls_number_parameters 1166
_refine_ls_number_reflns 16278
_refine_ls_number_restraints 1218
_refine_ls_restrained_S_all 1.061
_refine_ls_R_factor_all 0.0447
_refine_ls_R_factor_gt 0.0433
_refine_ls_shift/su_max 0.000
_refine_ls_shift/su_mean 0.000
_refine_ls_structure_factor_coef Fsqd
_refine_ls_weighting_details 'w=1/[\s^2^(Fo^2^)+(0.0737P)^2^+9.5383P] where P=(Fo^2^+2Fc^2^)/3'
_refine_ls_weighting_scheme calc
_refine_ls_wR_factor_gt 0.1233
_refine_ls_wR_factor_ref 0.1259
_reflns_Friedel_coverage 0.827
_reflns_Friedel_fraction_full 0.991
_reflns_Friedel_fraction_max 0.991
_reflns_number_gt 15860
_reflns_number_total 16278
_reflns_threshold_expression 'I > 2\s(I)'
_cod_data_source_file cs0c05533_si_002.cif
_cod_data_source_block L1Pd(Ar)dimer
_cod_database_code 4518493
_shelx_shelxl_version_number 2017/1
_shelx_space_group_comment
;
The symmetry employed for this shelxl refinement is uniquely defined
by the following loop, which should always be used as a source of
symmetry information in preference to the above space-group names.
They are only intended as comments.
;
_shelx_estimated_absorpt_t_max 0.726
_shelx_estimated_absorpt_t_min 0.684
_olex2_refinement_description
;
1. Twinned data refinement
 Scales: 0.876(8)
 0.124(8)
2. Fixed Uiso
 At 1.2 times of:
  All C(H) groups, All C(H,H) groups, All C(H,H,H,H) groups
 At 1.5 times of:
  All C(H,H,H) groups
3. Restrained distances
 C51A-C52A = C51B-C52B
 1.54 with sigma of 0.02
 C51A-C48A = C51B-C48B
 1.54 with sigma of 0.02
 C52A-C53A = C52B-C53B
 1.54 with sigma of 0.02
 C50A-C53A = C50B-C53B
 1.54 with sigma of 0.02
 C48A-C51A \\sim C48B-C51B \\sim C53A-C50A \\sim C53B-C50B
 with sigma of 0.02
 C51A-C52A \\sim C51B-C52B \\sim C52A-C53A \\sim C52B-C53B
 with sigma of 0.02
 C35-C38 \\sim C35-C38A
 with sigma of 0.02
 C37-C39 \\sim C37A-C39A
 with sigma of 0.04
 C35-C39 \\sim C35-C39A
 with sigma of 0.04
 C38-C40 \\sim C38A-C40A
 with sigma of 0.04
 C35-C37 \\sim C35-C37A
 with sigma of 0.04
 C36-C40 \\sim C36A-C40A
 with sigma of 0.04
 C38-C39 \\sim C38A-C39A
 with sigma of 0.02
 C35-C36 \\sim C35-C36A
 with sigma of 0.02
 C39-C40 \\sim C39A-C40A
 with sigma of 0.02
 C36-C37 \\sim C36A-C37A
 with sigma of 0.02
 C37-C40 \\sim C37A-C40A
 with sigma of 0.02
 C10-C13 \\sim C10-C13A
 with sigma of 0.02
 C13-C14 \\sim C13A-C14A
 with sigma of 0.04
 C12-C14 \\sim C12A-C14A
 with sigma of 0.02
 C11-C12 \\sim C11A-C12A
 with sigma of 0.02
 C12-C15 \\sim C12A-C15A
 with sigma of 0.04
 C13-C15 \\sim C13A-C15A
 with sigma of 0.02
 C10-C11 \\sim C10-C11A
 with sigma of 0.02
 C14-C15 \\sim C14A-C15A
 with sigma of 0.02
 C10-C12 \\sim C10-C12A
 with sigma of 0.04
 C10-C15 \\sim C10-C15A
 with sigma of 0.04
 C11-C14 \\sim C11A-C14A
 with sigma of 0.04
4. Uiso/Uaniso restraints and constraints
Uanis(C38A) = Uanis(C38)
Uanis(C40) = Uanis(C40A)
Uanis(C37) = Uanis(C37A)
Uanis(C39A) = Uanis(C39)
Uanis(C51B) = Uanis(C51A)
Uanis(C50A) = Uanis(C50B)
Uanis(C48A) = Uanis(C48B)
Uanis(C12A) = Uanis(C12)
Uanis(C15) = Uanis(C15A)
Uanis(C11) = Uanis(C11A)
Uanis(C14A) = Uanis(C14)
Uanis(C13) = Uanis(C13A)
5. Rigid body (RIGU) restrains
 All non-hydrogen atoms
 with sigma for 1-2 distances of 0.004 and sigma for 1-3 distances of 0.004
6. Others
 Sof(H49C)=Sof(H49D)=Sof(C48B)=Sof(H48B)=Sof(C50B)=Sof(H50C)=Sof(H50D)=
 Sof(C51B)=Sof(H51C)=Sof(H51D)=Sof(C52B)=Sof(H52C)=Sof(H52D)=Sof(C53B)=
 Sof(H53C)=Sof(H53D)=1-FVAR(1)
 Sof(H49A)=Sof(H49B)=Sof(C48A)=Sof(H48A)=Sof(C50A)=Sof(H50A)=Sof(H50B)=
 Sof(C51A)=Sof(H51A)=Sof(H51B)=Sof(C52A)=Sof(H52A)=Sof(H52B)=Sof(C53A)=
 Sof(H53A)=Sof(H53B)=FVAR(1)
 Sof(H35A)=Sof(C36A)=Sof(H36C)=Sof(H36D)=Sof(C37A)=Sof(H37C)=Sof(H37D)=
 Sof(C40A)=Sof(H40C)=Sof(H40D)=Sof(C39A)=Sof(H39C)=Sof(H39D)=Sof(C38A)=
 Sof(H38C)=Sof(H38D)=1-FVAR(2)
 Sof(H35)=Sof(C36)=Sof(H36A)=Sof(H36B)=Sof(C37)=Sof(H37A)=Sof(H37B)=Sof(C38)=
 Sof(H38A)=Sof(H38B)=Sof(C39)=Sof(H39A)=Sof(H39B)=Sof(C40)=Sof(H40A)=Sof(H40B)=
 FVAR(2)
 Sof(H10A)=Sof(C11A)=Sof(H11C)=Sof(H11D)=Sof(C12A)=Sof(H12C)=Sof(H12D)=
 Sof(C14A)=Sof(H14C)=Sof(H14D)=Sof(C15A)=Sof(H15C)=Sof(H15D)=Sof(C13A)=
 Sof(H13C)=Sof(H13D)=1-FVAR(3)
 Sof(H10)=Sof(C11)=Sof(H11A)=Sof(H11B)=Sof(C12)=Sof(H12A)=Sof(H12B)=Sof(C13)=
 Sof(H13A)=Sof(H13B)=Sof(C14)=Sof(H14A)=Sof(H14B)=Sof(C15)=Sof(H15A)=Sof(H15B)=
 FVAR(3)
7.a Ternary CH refined with riding coordinates:
 C10(H10A), C10(H10), C19(H19), C23(H23), C29(H29), C35(H35), C35(H35A),
 C48A(H48A), C48B(H48B), C62(H62), C81(H81), C87(H87), C93(H93)
7.b Secondary CH2 refined with riding coordinates:
 C11(H11A,H11B), C12(H12A,H12B), C13(H13A,H13B), C14(H14A,H14B), C15(H15A,
 H15B), C17(H17A,H17B), C20(H20A,H20B), C24(H24A,H24B), C25(H25A,H25B),
 C26(H26A,H26B), C27(H27A,H27B), C28(H28A,H28B), C30(H30A,H30B), C31(H31A,H31B),
  C32(H32A,H32B), C33(H33A,H33B), C34(H34A,H34B), C36(H36A,H36B), C37(H37A,
 H37B), C38(H38A,H38B), C39(H39A,H39B), C40(H40A,H40B), C49(H49C,H49D),
 C49(H49A,H49B), C50A(H50A,H50B), C51A(H51A,H51B), C52A(H52A,H52B), C53A(H53A,
 H53B), C50B(H50C,H50D), C51B(H51C,H51D), C52B(H52C,H52D), C53B(H53C,H53D),
 C57(H57A,H57B), C60(H60A,H60B), C70(H70A,H70B), C77(H77A,H77B), C82(H82A,H82B),
  C83(H83A,H83B), C84(H84A,H84B), C85(H85A,H85B), C86(H86A,H86B), C88(H88A,
 H88B), C89(H89A,H89B), C90(H90A,H90B), C91(H91A,H91B), C92(H92A,H92B),
 C94(H94A,H94B), C95(H95A,H95B), C96(H96A,H96B), C97(H97A,H97B), C98(H98A,H98B),
  C36A(H36C,H36D), C37A(H37C,H37D), C40A(H40C,H40D), C39A(H39C,H39D), C38A(H38C,
 H38D), C11A(H11C,H11D), C12A(H12C,H12D), C14A(H14C,H14D), C15A(H15C,H15D),
 C13A(H13C,H13D)
7.c Me refined with riding coordinates:
 C2(H2A,H2B,H2C), C3(H3A,H3B,H3C), C41(H41A,H41B,H41C), C42(H42A,H42B,H42C),
 C61(H61A,H61B,H61C), C69(H69A,H69B,H69C), C75(H75A,H75B,H75C), C78(H78A,H78B,
 H78C)
7.d Aromatic/amide H refined with riding coordinates:
 C6(H6), C7(H7), C16(H16), C44(H44), C46(H46), C55(H55), C56(H56), C64(H64),
 C66(H66), C67(H67), C71(H71), C72(H72), C74(H74), C80(H80)
;
_smtbx_masks_void_probe_radius 1.2
_smtbx_masks_void_truncation_radius 1.2
_olex2_submission_special_instructions 'No special instructions were received'

loop_
_space_group_symop_operation_xyz
'x, y, z'
'x+1/2, -y+1/2, -z'
'-x+1/2, y+1/2, -z'
'-x, -y, z'

loop_
_atom_site_label
_atom_site_type_symbol
_atom_site_fract_x
_atom_site_fract_y
_atom_site_fract_z
_atom_site_U_iso_or_equiv
_atom_site_adp_type
_atom_site_occupancy
_atom_site_site_symmetry_order
_atom_site_calc_flag
_atom_site_refinement_flags_posn
_atom_site_refinement_flags_adp
_atom_site_refinement_flags_occupancy
_atom_site_disorder_assembly
_atom_site_disorder_group
Pd1 Pd 0.20672(2) 0.22928(2) 0.30975(3) 0.03764(14) Uani 1 1 d . . . . .
Pd2 Pd 0.43040(2) 0.23452(2) 0.19742(3) 0.03948(14) Uani 1 1 d . . . . .
P1 P 0.46212(6) 0.17540(5) 0.24845(14) 0.0452(4) Uani 1 1 d . . . . .
P2 P 0.17554(6) 0.16955(5) 0.26178(12) 0.0411(4) Uani 1 1 d . . . . .
S1 S 0.16990(6) 0.25195(6) 0.52826(13) 0.0514(4) Uani 1 1 d . . . . .
S2 S 0.46789(6) 0.25823(6) -0.02265(13) 0.0525(4) Uani 1 1 d . . . . .
O1 O 0.09407(18) 0.32703(18) 0.2897(5) 0.0671(15) Uani 1 1 d . . . . .
O2 O 0.28500(17) 0.26369(17) -0.1215(3) 0.0558(12) Uani 1 1 d . . . . .
O3 O 0.35289(17) 0.26497(17) 0.6305(3) 0.0575(12) Uani 1 1 d . . . . .
O4 O 0.53943(18) 0.3328(2) 0.2168(5) 0.0737(17) Uani 1 1 d . . . . .
O5 O 0.39727(16) 0.28667(14) 0.1388(3) 0.0443(10) Uani 1 1 d . . . . .
O6 O 0.4784(2) 0.36626(18) 0.1419(4) 0.0666(14) Uani 1 1 d . . . . .
O7 O 0.15622(19) 0.35927(18) 0.3661(4) 0.0634(13) Uani 1 1 d . . . . .
O8 O 0.23876(15) 0.28264(13) 0.3671(3) 0.0394(10) Uani 1 1 d . . . . .
O9 O 0.4579(2) 0.22491(17) 0.0468(4) 0.0625(14) Uani 1 1 d . . . . .
O10 O 0.5146(2) 0.2761(2) -0.0081(6) 0.0877(19) Uani 1 1 d . . . . .
O11 O 0.18230(19) 0.21829(16) 0.4628(4) 0.0572(13) Uani 1 1 d . . . . .
O12 O 0.1231(2) 0.2687(2) 0.5112(6) 0.0820(18) Uani 1 1 d . . . . .
N1 N 0.1702(3) 0.2336(2) 0.6448(5) 0.0651(16) Uani 1 1 d . . . . .
N2 N 0.3925(2) 0.37368(17) 0.3903(4) 0.0469(13) Uani 1 1 d . . . . .
N3 N 0.23925(19) 0.37112(16) 0.1176(4) 0.0435(12) Uani 1 1 d . . . . .
N4 N 0.2118(2) 0.28484(18) 0.5350(4) 0.0521(14) Uani 1 1 d . . . . .
N5 N 0.4248(2) 0.28994(18) -0.0295(4) 0.0514(14) Uani 1 1 d . . . . .
N6 N 0.4673(3) 0.2379(2) -0.1357(4) 0.0635(16) Uani 1 1 d . . . . .
C1 C 0.3969(2) 0.3001(2) 0.0482(5) 0.0399(14) Uani 1 1 d . . . . .
C2 C 0.1269(4) 0.2068(3) 0.6630(8) 0.084(3) Uani 1 1 d . . . . .
H2A H 0.097450 0.220853 0.644591 0.125 Uiso 1 1 calc R U . . .
H2B H 0.129992 0.182783 0.622577 0.125 Uiso 1 1 calc R U . . .
H2C H 0.125605 0.199564 0.733603 0.125 Uiso 1 1 calc R U . . .
C3 C 0.2152(4) 0.2139(3) 0.6712(6) 0.077(2) Uani 1 1 d . . . . .
H3A H 0.242207 0.231878 0.658598 0.115 Uiso 1 1 calc R U . . .
H3B H 0.214626 0.206736 0.741843 0.115 Uiso 1 1 calc R U . . .
H3C H 0.219013 0.189955 0.630816 0.115 Uiso 1 1 calc R U . . .
C4 C 0.2393(2) 0.2959(2) 0.4560(5) 0.0413(14) Uani 1 1 d . . . . .
C5 C 0.2757(2) 0.32804(19) 0.4793(5) 0.0403(14) Uani 1 1 d . . . . .
C6 C 0.2710(2) 0.3524(2) 0.5658(5) 0.0480(15) Uani 1 1 d . . . . .
H6 H 0.245060 0.347789 0.610187 0.058 Uiso 1 1 calc R U . . .
C7 C 0.3035(3) 0.3831(2) 0.5871(6) 0.0490(16) Uani 1 1 d . . . . .
H7 H 0.298641 0.399810 0.642902 0.059 Uiso 1 1 calc R U . . .
C8 C 0.3438(3) 0.3886(2) 0.5236(6) 0.0512(16) Uani 1 1 d . . . . .
C9 C 0.3862(3) 0.4150(2) 0.5248(6) 0.0534(17) Uani 1 1 d . . . . .
C10 C 0.3987(4) 0.4486(2) 0.6004(8) 0.081(3) Uani 1 1 d D . . . .
H10A H 0.429656 0.460514 0.577339 0.098 Uiso 0.60(2) 1 calc R U P A 2
H10 H 0.432519 0.455529 0.582289 0.098 Uiso 0.40(2) 1 calc R U P A 1
C11 C 0.403(4) 0.4362(10) 0.706(2) 0.079(5) Uani 0.40(2) 1 d D . P A 1
H11A H 0.423576 0.412428 0.710759 0.095 Uiso 0.40(2) 1 calc R U P A 1
H11B H 0.370876 0.429734 0.732862 0.095 Uiso 0.40(2) 1 calc R U P A 1
C12 C 0.427(3) 0.4735(12) 0.769(4) 0.111(11) Uani 0.40(2) 1 d D . P A 1
H12A H 0.417381 0.469953 0.839328 0.133 Uiso 0.40(2) 1 calc R U P A 1
H12B H 0.462435 0.469615 0.766825 0.133 Uiso 0.40(2) 1 calc R U P A 1
C13 C 0.373(2) 0.4868(11) 0.589(5) 0.112(9) Uani 0.40(2) 1 d D . P A 1
H13A H 0.342303 0.485810 0.625435 0.135 Uiso 0.40(2) 1 calc R U P A 1
H13B H 0.366393 0.491739 0.518005 0.135 Uiso 0.40(2) 1 calc R U P A 1
C14 C 0.419(2) 0.5130(10) 0.745(3) 0.144(9) Uani 0.40(2) 1 d D . P A 1
H14A H 0.447427 0.528427 0.764749 0.172 Uiso 0.40(2) 1 calc R U P A 1
H14B H 0.391639 0.522397 0.786849 0.172 Uiso 0.40(2) 1 calc R U P A 1
C15 C 0.407(2) 0.5232(9) 0.634(4) 0.140(11) Uani 0.40(2) 1 d D . P A 1
H15A H 0.436842 0.525685 0.595172 0.168 Uiso 0.40(2) 1 calc R U P A 1
H15B H 0.389189 0.548620 0.630381 0.168 Uiso 0.40(2) 1 calc R U P A 1
C16 C 0.4122(3) 0.4056(2) 0.4429(6) 0.0491(16) Uani 1 1 d . . . . .
H16 H 0.440590 0.419137 0.423397 0.059 Uiso 1 1 calc R U . . .
C17 C 0.4121(2) 0.3561(2) 0.2967(6) 0.0471(15) Uani 1 1 d . . . . .
H17A H 0.412131 0.376858 0.244650 0.057 Uiso 1 1 calc R U . . .
H17B H 0.389945 0.334930 0.274510 0.057 Uiso 1 1 calc R U . . .
C18 C 0.4636(2) 0.33842(19) 0.3039(6) 0.0448(14) Uani 1 1 d . . . . .
C19 C 0.4708(2) 0.2968(2) 0.3573(5) 0.0464(15) Uani 1 1 d . . . . .
H19 H 0.496147 0.279569 0.327171 0.056 Uiso 1 1 calc R U . . .
C20 C 0.4896(2) 0.3349(2) 0.4067(6) 0.0497(16) Uani 1 1 d . . . . .
H20A H 0.524844 0.339096 0.407925 0.060 Uiso 1 1 calc R U . . .
H20B H 0.472391 0.344775 0.466190 0.060 Uiso 1 1 calc R U . . .
C21 C 0.4269(2) 0.2746(2) 0.3967(5) 0.0395(13) Uani 1 1 d . . . . .
C22 C 0.4033(2) 0.2460(2) 0.3363(4) 0.0396(14) Uani 1 1 d . . . . .
C23 C 0.5260(2) 0.1713(2) 0.2029(6) 0.0474(14) Uani 1 1 d . . . . .
H23 H 0.523689 0.170219 0.128626 0.057 Uiso 1 1 calc R U . . .
C24 C 0.5586(3) 0.2073(2) 0.2256(6) 0.0531(17) Uani 1 1 d . . . . .
H24A H 0.564641 0.208898 0.298133 0.064 Uiso 1 1 calc R U . . .
H24B H 0.542318 0.231974 0.204535 0.064 Uiso 1 1 calc R U . . .
C25 C 0.6073(3) 0.2027(2) 0.1687(6) 0.0572(18) Uani 1 1 d . . . . .
H25A H 0.601289 0.203560 0.096040 0.069 Uiso 1 1 calc R U . . .
H25B H 0.628734 0.225075 0.185893 0.069 Uiso 1 1 calc R U . . .
C26 C 0.6315(3) 0.1641(3) 0.1953(8) 0.072(2) Uani 1 1 d . . . . .
H26A H 0.641921 0.165429 0.265696 0.086 Uiso 1 1 calc R U . . .
H26B H 0.660758 0.161264 0.153860 0.086 Uiso 1 1 calc R U . . .
C27 C 0.6001(3) 0.1269(3) 0.1813(8) 0.073(2) Uani 1 1 d . . . . .
H27A H 0.594668 0.122202 0.109405 0.088 Uiso 1 1 calc R U . . .
H27B H 0.616831 0.103546 0.209103 0.088 Uiso 1 1 calc R U . . .
C28 C 0.5517(3) 0.1323(2) 0.2338(7) 0.061(2) Uani 1 1 d . . . . .
H28A H 0.556983 0.132486 0.306682 0.073 Uiso 1 1 calc R U . . .
H28B H 0.530689 0.109569 0.217758 0.073 Uiso 1 1 calc R U . . .
C29 C 0.4578(3) 0.1624(3) 0.3840(6) 0.063(2) Uani 1 1 d . . . . .
H29 H 0.425621 0.172520 0.405114 0.076 Uiso 1 1 calc R U . . .
C30 C 0.4956(3) 0.1874(3) 0.4490(6) 0.063(2) Uani 1 1 d . . . . .
H30A H 0.528537 0.177528 0.436805 0.076 Uiso 1 1 calc R U . . .
H30B H 0.494328 0.215655 0.429357 0.076 Uiso 1 1 calc R U . . .
C31 C 0.4829(4) 0.1832(3) 0.5618(7) 0.084(3) Uani 1 1 d . . . . .
H31A H 0.508480 0.196176 0.601517 0.101 Uiso 1 1 calc R U . . .
H31B H 0.452518 0.197490 0.574970 0.101 Uiso 1 1 calc R U . . .
C32 C 0.4777(4) 0.1415(4) 0.5964(7) 0.092(3) Uani 1 1 d . . . . .
H32A H 0.509900 0.129102 0.598740 0.111 Uiso 1 1 calc R U . . .
H32B H 0.464668 0.141645 0.664958 0.111 Uiso 1 1 calc R U . . .
C33 C 0.4458(4) 0.1169(3) 0.5324(8) 0.094(3) Uani 1 1 d . . . . .
H33A H 0.412178 0.125685 0.541851 0.113 Uiso 1 1 calc R U . . .
H33B H 0.447931 0.088994 0.554705 0.113 Uiso 1 1 calc R U . . .
C34 C 0.4584(4) 0.1189(3) 0.4175(7) 0.077(2) Uani 1 1 d . . . . .
H34A H 0.490621 0.107283 0.405586 0.092 Uiso 1 1 calc R U . . .
H34B H 0.434596 0.103496 0.378753 0.092 Uiso 1 1 calc R U . . .
C35 C 0.4292(3) 0.1341(2) 0.1827(7) 0.0638(18) Uani 1 1 d D . . . .
H35 H 0.440536 0.109147 0.215469 0.077 Uiso 0.54(2) 1 calc R U P B 1
H35A H 0.432307 0.107955 0.217314 0.077 Uiso 0.46(2) 1 calc R U P B 2
C36 C 0.3759(5) 0.1364(7) 0.205(2) 0.072(6) Uani 0.54(2) 1 d D . P B 1
H36A H 0.361848 0.159629 0.171034 0.086 Uiso 0.54(2) 1 calc R U P B 1
H36B H 0.371131 0.139914 0.277864 0.086 Uiso 0.54(2) 1 calc R U P B 1
C37 C 0.3502(8) 0.0985(8) 0.171(2) 0.102(7) Uani 0.54(2) 1 d D . P B 1
H37A H 0.315703 0.099316 0.188924 0.122 Uiso 0.54(2) 1 calc R U P B 1
H37B H 0.364965 0.074807 0.201423 0.122 Uiso 0.54(2) 1 calc R U P B 1
C38 C 0.4391(17) 0.128(2) 0.0697(18) 0.082(4) Uani 0.54(2) 1 d D . P B 1
H38A H 0.473681 0.122413 0.059235 0.098 Uiso 0.54(2) 1 calc R U P B 1
H38B H 0.431095 0.152652 0.033090 0.098 Uiso 0.54(2) 1 calc R U P B 1
C39 C 0.4082(9) 0.0928(13) 0.028(2) 0.087(7) Uani 0.54(2) 1 d D . P B 1
H39A H 0.412107 0.091293 -0.044944 0.104 Uiso 0.54(2) 1 calc R U P B 1
H39B H 0.419946 0.067642 0.057105 0.104 Uiso 0.54(2) 1 calc R U P B 1
C40 C 0.3566(9) 0.0977(9) 0.052(2) 0.098(6) Uani 0.54(2) 1 d D . P B 1
H40A H 0.337886 0.075492 0.023819 0.118 Uiso 0.54(2) 1 calc R U P B 1
H40B H 0.344421 0.122706 0.023290 0.118 Uiso 0.54(2) 1 calc R U P B 1
C41 C 0.5099(4) 0.2132(3) -0.1519(7) 0.080(3) Uani 1 1 d . . . . .
H41A H 0.538727 0.228128 -0.133504 0.120 Uiso 1 1 calc R U . . .
H41B H 0.507616 0.189310 -0.110878 0.120 Uiso 1 1 calc R U . . .
H41C H 0.511726 0.205714 -0.222306 0.120 Uiso 1 1 calc R U . . .
C42 C 0.4213(4) 0.2172(3) -0.1623(7) 0.082(3) Uani 1 1 d . . . . .
H42A H 0.394154 0.234978 -0.150018 0.123 Uiso 1 1 calc R U . . .
H42B H 0.421988 0.209758 -0.232750 0.123 Uiso 1 1 calc R U . . .
H42C H 0.417877 0.193354 -0.121322 0.123 Uiso 1 1 calc R U . . .
C43 C 0.3589(2) 0.3317(2) 0.0276(5) 0.0413(14) Uani 1 1 d . . . . .
C44 C 0.3186(2) 0.33463(19) 0.0909(5) 0.0371(13) Uani 1 1 d . . . . .
H44 H 0.315750 0.317763 0.147157 0.044 Uiso 1 1 calc R U . . .
C45 C 0.2827(2) 0.36287(19) 0.0699(5) 0.0402(14) Uani 1 1 d . . . . .
C46 C 0.2182(3) 0.4029(2) 0.0667(6) 0.0491(16) Uani 1 1 d . . . . .
H46 H 0.188370 0.414500 0.084992 0.059 Uiso 1 1 calc R U . . .
C47 C 0.2452(3) 0.4154(2) -0.0124(6) 0.0553(17) Uani 1 1 d . . . . .
C49 C 0.2254(4) 0.4300(3) -0.1981(7) 0.077(2) Uani 1 1 d . . . . .
H49C H 0.252945 0.413685 -0.220364 0.092 Uiso 0.471(9) 1 calc R U P C 2
H49D H 0.195740 0.413895 -0.199616 0.092 Uiso 0.471(9) 1 calc R U P C 2
H49A H 0.258553 0.423441 -0.219341 0.092 Uiso 0.529(9) 1 calc R U P C 1
H49B H 0.207001 0.404961 -0.196613 0.092 Uiso 0.529(9) 1 calc R U P C 1
C48A C 0.2281(13) 0.4475(8) -0.082(4) 0.070(3) Uani 0.529(9) 1 d D . P C 1
H48A H 0.196063 0.457846 -0.061003 0.084 Uiso 0.529(9) 1 calc R U P C 1
C50A C 0.2023(7) 0.4578(6) -0.2809(15) 0.072(4) Uani 0.529(9) 1 d D . P C 1
H50A H 0.201718 0.444655 -0.346737 0.086 Uiso 0.529(9) 1 calc R U P C 1
H50B H 0.169214 0.465903 -0.262648 0.086 Uiso 0.529(9) 1 calc R U P C 1
C51A C 0.2643(8) 0.4820(5) -0.0973(16) 0.096(4) Uani 0.529(9) 1 d D . P C 1
H51A H 0.295158 0.471921 -0.124136 0.115 Uiso 0.529(9) 1 calc R U P C 1
H51B H 0.270680 0.495571 -0.033328 0.115 Uiso 0.529(9) 1 calc R U P C 1
C52A C 0.2400(12) 0.5110(5) -0.173(2) 0.171(15) Uani 0.529(9) 1 d D . P C 1
H52A H 0.207109 0.517241 -0.150005 0.205 Uiso 0.529(9) 1 calc R U P C 1
H52B H 0.258468 0.536078 -0.175082 0.205 Uiso 0.529(9) 1 calc R U P C 1
C53A C 0.2373(9) 0.4936(6) -0.2799(19) 0.137(10) Uani 0.529(9) 1 d D . P C 1
H53A H 0.269643 0.484937 -0.301535 0.165 Uiso 0.529(9) 1 calc R U P C 1
H53B H 0.225847 0.514144 -0.326874 0.165 Uiso 0.529(9) 1 calc R U P C 1
C48B C 0.2343(15) 0.4478(10) -0.095(4) 0.070(3) Uani 0.471(9) 1 d D . P C 2
H48B H 0.263604 0.464769 -0.100037 0.084 Uiso 0.471(9) 1 calc R U P C 2
C50B C 0.2208(7) 0.4642(7) -0.2549(18) 0.072(4) Uani 0.471(9) 1 d D . P C 2
H50C H 0.222701 0.456301 -0.325786 0.086 Uiso 0.471(9) 1 calc R U P C 2
H50D H 0.249223 0.481000 -0.241183 0.086 Uiso 0.471(9) 1 calc R U P C 2
C51B C 0.1935(10) 0.4745(5) -0.0517(16) 0.096(4) Uani 0.471(9) 1 d D . P C 2
H51C H 0.165320 0.458070 -0.033464 0.115 Uiso 0.471(9) 1 calc R U P C 2
H51D H 0.204861 0.488416 0.008642 0.115 Uiso 0.471(9) 1 calc R U P C 2
C52B C 0.1793(11) 0.5050(6) -0.1334(15) 0.106(7) Uani 0.471(9) 1 d D . P C 2
H52C H 0.147774 0.516387 -0.114637 0.127 Uiso 0.471(9) 1 calc R U P C 2
H52D H 0.203012 0.526772 -0.131350 0.127 Uiso 0.471(9) 1 calc R U P C 2
C53B C 0.1755(6) 0.4906(5) -0.2427(14) 0.080(5) Uani 0.471(9) 1 d D . P C 2
H53C H 0.176177 0.513247 -0.289643 0.096 Uiso 0.471(9) 1 calc R U P C 2
H53D H 0.145736 0.475197 -0.253674 0.096 Uiso 0.471(9) 1 calc R U P C 2
C54 C 0.2868(3) 0.3899(2) -0.0134(5) 0.0467(15) Uani 1 1 d . . . . .
C55 C 0.3292(3) 0.3864(2) -0.0766(5) 0.0502(16) Uani 1 1 d . . . . .
H55 H 0.333020 0.403783 -0.131605 0.060 Uiso 1 1 calc R U . . .
C56 C 0.3640(2) 0.3579(2) -0.0573(5) 0.0456(15) Uani 1 1 d . . . . .
H56 H 0.391120 0.355644 -0.099664 0.055 Uiso 1 1 calc R U . . .
C57 C 0.2217(2) 0.3528(2) 0.2099(5) 0.0461(15) Uani 1 1 d . . . . .
H57A H 0.221351 0.373273 0.262779 0.055 Uiso 1 1 calc R U . . .
H57B H 0.244830 0.332096 0.230406 0.055 Uiso 1 1 calc R U . . .
C58 C 0.1701(2) 0.33369(19) 0.2032(5) 0.0402(13) Uani 1 1 d . . . . .
C59 C 0.1363(3) 0.3389(2) 0.2891(6) 0.0501(16) Uani 1 1 d . . . . .
C60 C 0.1246(4) 0.3664(3) 0.4530(8) 0.090(3) Uani 1 1 d . . . . .
H60A H 0.091615 0.372596 0.430143 0.108 Uiso 1 1 calc R U . . .
H60B H 0.123131 0.342284 0.494988 0.108 Uiso 1 1 calc R U . . .
C61 C 0.1430(6) 0.3982(5) 0.5086(13) 0.169(9) Uani 1 1 d . . . . .
H61A H 0.122201 0.403013 0.566289 0.253 Uiso 1 1 calc R U . . .
H61B H 0.175469 0.391715 0.531551 0.253 Uiso 1 1 calc R U . . .
H61C H 0.144047 0.421936 0.466900 0.253 Uiso 1 1 calc R U . . .
C62 C 0.1641(2) 0.2921(2) 0.1496(5) 0.0398(14) Uani 1 1 d . . . . .
H62 H 0.138878 0.274597 0.179263 0.048 Uiso 1 1 calc R U . . .
C63 C 0.2088(2) 0.2700(2) 0.1096(5) 0.0435(14) Uani 1 1 d . . . . .
C64 C 0.2253(2) 0.2770(2) 0.0122(5) 0.0448(15) Uani 1 1 d . . . . .
H64 H 0.208100 0.294857 -0.029121 0.054 Uiso 1 1 calc R U . . .
C65 C 0.2667(2) 0.2581(2) -0.0256(5) 0.0440(14) Uani 1 1 d . . . . .
C66 C 0.2917(2) 0.2322(2) 0.0367(5) 0.0469(14) Uani 1 1 d . . . . .
H66 H 0.320341 0.219880 0.013753 0.056 Uiso 1 1 calc R U . . .
C67 C 0.2747(2) 0.2242(2) 0.1338(5) 0.0458(15) Uani 1 1 d . . . . .
H67 H 0.292309 0.206550 0.174920 0.055 Uiso 1 1 calc R U . . .
C68 C 0.2321(2) 0.24162(19) 0.1719(4) 0.0383(13) Uani 1 1 d . . . . .
C69 C 0.2599(3) 0.2930(3) -0.1860(6) 0.069(2) Uani 1 1 d . . . . .
H69A H 0.275937 0.294235 -0.250909 0.104 Uiso 1 1 calc R U . . .
H69B H 0.226398 0.284837 -0.195229 0.104 Uiso 1 1 calc R U . . .
H69C H 0.260874 0.319114 -0.154454 0.104 Uiso 1 1 calc R U . . .
C70 C 0.1447(3) 0.3294(2) 0.0991(6) 0.0519(17) Uani 1 1 d . . . . .
H70A H 0.109367 0.332963 0.096775 0.062 Uiso 1 1 calc R U . . .
H70B H 0.162052 0.339391 0.039888 0.062 Uiso 1 1 calc R U . . .
C71 C 0.3622(2) 0.2276(2) 0.3733(5) 0.0420(14) Uani 1 1 d . . . . .
H71 H 0.344885 0.209935 0.331569 0.050 Uiso 1 1 calc R U . . .
C72 C 0.3454(2) 0.2344(2) 0.4708(5) 0.0459(14) Uani 1 1 d . . . . .
H72 H 0.317288 0.221464 0.494064 0.055 Uiso 1 1 calc R U . . .
C73 C 0.3709(2) 0.2607(2) 0.5339(5) 0.0451(15) Uani 1 1 d . . . . .
C74 C 0.4115(2) 0.2805(2) 0.4960(5) 0.0419(15) Uani 1 1 d . . . . .
H74 H 0.428758 0.298151 0.537753 0.050 Uiso 1 1 calc R U . . .
C75 C 0.3766(3) 0.2946(3) 0.6930(6) 0.0615(19) Uani 1 1 d . . . . .
H75A H 0.361285 0.295197 0.758601 0.092 Uiso 1 1 calc R U . . .
H75B H 0.410650 0.287734 0.700463 0.092 Uiso 1 1 calc R U . . .
H75C H 0.373848 0.320704 0.661649 0.092 Uiso 1 1 calc R U . . .
C76 C 0.4986(3) 0.3450(2) 0.2170(6) 0.0513(16) Uani 1 1 d . . . . .
C77 C 0.5098(4) 0.3745(4) 0.0570(8) 0.095(3) Uani 1 1 d . . . . .
H77A H 0.543009 0.379133 0.080765 0.114 Uiso 1 1 calc R U . . .
H77B H 0.510283 0.351299 0.011814 0.114 Uiso 1 1 calc R U . . .
C78 C 0.4931(5) 0.4086(5) 0.0040(11) 0.136(5) Uani 1 1 d . . . . .
H78A H 0.514380 0.413787 -0.052663 0.204 Uiso 1 1 calc R U . . .
H78B H 0.460392 0.403781 -0.020276 0.204 Uiso 1 1 calc R U . . .
H78C H 0.493052 0.431559 0.048534 0.204 Uiso 1 1 calc R U . . .
C79 C 0.3492(2) 0.36299(19) 0.4383(5) 0.0393(13) Uani 1 1 d . . . . .
C80 C 0.3145(2) 0.33355(18) 0.4136(5) 0.0381(13) Uani 1 1 d . . . . .
H80 H 0.317548 0.318162 0.354747 0.046 Uiso 1 1 calc R U . . .
C81 C 0.1807(3) 0.1547(3) 0.1253(6) 0.0573(18) Uani 1 1 d . . . . .
H81 H 0.212987 0.165096 0.105877 0.069 Uiso 1 1 calc R U . . .
C82 C 0.1464(3) 0.1779(3) 0.0580(6) 0.063(2) Uani 1 1 d . . . . .
H82A H 0.148524 0.206405 0.074862 0.076 Uiso 1 1 calc R U . . .
H82B H 0.113062 0.169133 0.070893 0.076 Uiso 1 1 calc R U . . .
C83 C 0.1579(5) 0.1724(4) -0.0537(7) 0.100(3) Uani 1 1 d . . . . .
H83A H 0.131735 0.184230 -0.093910 0.120 Uiso 1 1 calc R U . . .
H83B H 0.188027 0.186580 -0.069895 0.120 Uiso 1 1 calc R U . . .
C84 C 0.1632(4) 0.1292(4) -0.0810(8) 0.101(3) Uani 1 1 d . . . . .
H84A H 0.175091 0.127342 -0.150354 0.122 Uiso 1 1 calc R U . . .
H84B H 0.131186 0.116483 -0.078684 0.122 Uiso 1 1 calc R U . . .
C85 C 0.1983(4) 0.1054(4) -0.0115(9) 0.100(3) Uani 1 1 d . . . . .
H85A H 0.197369 0.076927 -0.028920 0.121 Uiso 1 1 calc R U . . .
H85B H 0.231659 0.114984 -0.021005 0.121 Uiso 1 1 calc R U . . .
C86 C 0.1836(4) 0.1109(3) 0.0958(8) 0.076(2) Uani 1 1 d . . . . .
H86A H 0.207041 0.097354 0.139410 0.091 Uiso 1 1 calc R U . . .
H86B H 0.151791 0.098404 0.106375 0.091 Uiso 1 1 calc R U . . .
C87 C 0.1110(2) 0.16655(18) 0.3019(6) 0.0437(14) Uani 1 1 d . . . . .
H87 H 0.112156 0.165479 0.376322 0.052 Uiso 1 1 calc R U . . .
C88 C 0.0848(2) 0.1267(2) 0.2697(6) 0.0525(18) Uani 1 1 d . . . . .
H88A H 0.080666 0.126349 0.196469 0.063 Uiso 1 1 calc R U . . .
H88B H 0.104927 0.103734 0.288550 0.063 Uiso 1 1 calc R U . . .
C89 C 0.0354(3) 0.1233(2) 0.3202(8) 0.067(2) Uani 1 1 d . . . . .
H89A H 0.039935 0.120736 0.393057 0.080 Uiso 1 1 calc R U . . .
H89B H 0.019070 0.099039 0.296322 0.080 Uiso 1 1 calc R U . . .
C90 C 0.0031(3) 0.1596(2) 0.2987(7) 0.0611(18) Uani 1 1 d . . . . .
H90A H -0.027286 0.157259 0.336690 0.073 Uiso 1 1 calc R U . . .
H90B H -0.004939 0.160459 0.226930 0.073 Uiso 1 1 calc R U . . .
C91 C 0.0297(3) 0.1983(2) 0.3291(6) 0.0564(18) Uani 1 1 d . . . . .
H91A H 0.009428 0.221378 0.311337 0.068 Uiso 1 1 calc R U . . .
H91B H 0.034233 0.198546 0.402195 0.068 Uiso 1 1 calc R U . . .
C92 C 0.0791(2) 0.2026(2) 0.2780(5) 0.0478(16) Uani 1 1 d . . . . .
H92A H 0.074646 0.204686 0.205032 0.057 Uiso 1 1 calc R U . . .
H92B H 0.095047 0.227079 0.301420 0.057 Uiso 1 1 calc R U . . .
C93 C 0.2075(3) 0.1285(2) 0.3342(6) 0.0531(16) Uani 1 1 d . . . . .
H93 H 0.203507 0.103242 0.296097 0.064 Uiso 1 1 calc R U . . .
C94 C 0.1884(4) 0.1213(3) 0.4420(7) 0.076(2) Uani 1 1 d . . . . .
H94A H 0.192424 0.145769 0.481804 0.092 Uiso 1 1 calc R U . . .
H94B H 0.153671 0.114984 0.439372 0.092 Uiso 1 1 calc R U . . .
C95 C 0.2887(5) 0.1020(4) 0.3977(15) 0.147(6) Uani 1 1 d . . . . .
H95A H 0.286412 0.077508 0.357482 0.176 Uiso 1 1 calc R U . . .
H95B H 0.323204 0.108785 0.404493 0.176 Uiso 1 1 calc R U . . .
C96 C 0.2160(4) 0.0867(3) 0.4927(8) 0.092(3) Uani 1 1 d . . . . .
H96A H 0.202529 0.082261 0.560041 0.110 Uiso 1 1 calc R U . . .
H96B H 0.211015 0.062176 0.453581 0.110 Uiso 1 1 calc R U . . .
C97 C 0.2675(5) 0.0944(4) 0.5011(14) 0.139(6) Uani 1 1 d . . . . .
H97A H 0.283614 0.071337 0.532041 0.167 Uiso 1 1 calc R U . . .
H97B H 0.272913 0.117753 0.544212 0.167 Uiso 1 1 calc R U . . .
C98 C 0.2614(3) 0.1375(3) 0.3402(10) 0.098(4) Uani 1 1 d . . . . .
H98A H 0.266574 0.162715 0.376154 0.117 Uiso 1 1 calc R U . . .
H98B H 0.274756 0.140339 0.272201 0.117 Uiso 1 1 calc R U . . .
C36A C 0.3776(7) 0.1449(8) 0.159(2) 0.075(7) Uani 0.46(2) 1 d D . P B 2
H36C H 0.361662 0.153575 0.220847 0.090 Uiso 0.46(2) 1 calc R U P B 2
H36D H 0.377813 0.167741 0.112483 0.090 Uiso 0.46(2) 1 calc R U P B 2
C37A C 0.3481(9) 0.1122(11) 0.113(2) 0.102(7) Uani 0.46(2) 1 d D . P B 2
H37C H 0.313607 0.119470 0.112564 0.122 Uiso 0.46(2) 1 calc R U P B 2
H37D H 0.352003 0.087359 0.151065 0.122 Uiso 0.46(2) 1 calc R U P B 2
C40A C 0.3671(11) 0.1065(11) 0.001(2) 0.098(6) Uani 0.46(2) 1 d D . P B 2
H40C H 0.351100 0.083682 -0.031260 0.118 Uiso 0.46(2) 1 calc R U P B 2
H40D H 0.361214 0.130559 -0.039060 0.118 Uiso 0.46(2) 1 calc R U P B 2
C39A C 0.4195(11) 0.0991(16) 0.013(3) 0.087(7) Uani 0.46(2) 1 d D . P B 2
H39C H 0.434195 0.096628 -0.054141 0.104 Uiso 0.46(2) 1 calc R U P B 2
H39D H 0.424196 0.073647 0.047906 0.104 Uiso 0.46(2) 1 calc R U P B 2
C38A C 0.446(2) 0.133(2) 0.072(2) 0.082(4) Uani 0.46(2) 1 d D . P B 2
H38C H 0.481105 0.128170 0.069222 0.098 Uiso 0.46(2) 1 calc R U P B 2
H38D H 0.439310 0.158640 0.039900 0.098 Uiso 0.46(2) 1 calc R U P B 2
C11A C 0.408(3) 0.4313(7) 0.6996(14) 0.079(5) Uani 0.60(2) 1 d D . P A 2
H11C H 0.437252 0.414434 0.696873 0.095 Uiso 0.60(2) 1 calc R U P A 2
H11D H 0.380699 0.414579 0.720267 0.095 Uiso 0.60(2) 1 calc R U P A 2
C12A C 0.4162(19) 0.4676(8) 0.782(2) 0.111(11) Uani 0.60(2) 1 d D . P A 2
H12C H 0.414144 0.455996 0.849053 0.133 Uiso 0.60(2) 1 calc R U P A 2
H12D H 0.449330 0.477784 0.773169 0.133 Uiso 0.60(2) 1 calc R U P A 2
C14A C 0.3847(13) 0.5000(8) 0.778(2) 0.144(9) Uani 0.60(2) 1 d D . P A 2
H14C H 0.397191 0.521240 0.821417 0.172 Uiso 0.60(2) 1 calc R U P A 2
H14D H 0.353008 0.491762 0.803857 0.172 Uiso 0.60(2) 1 calc R U P A 2
C15A C 0.3780(13) 0.5171(7) 0.669(2) 0.140(11) Uani 0.60(2) 1 d D . P A 2
H15C H 0.408358 0.529180 0.646109 0.168 Uiso 0.60(2) 1 calc R U P A 2
H15D H 0.352737 0.537731 0.669522 0.168 Uiso 0.60(2) 1 calc R U P A 2
C13A C 0.3623(15) 0.4803(8) 0.594(4) 0.112(9) Uani 0.60(2) 1 d D . P A 2
H13C H 0.330469 0.469795 0.614192 0.135 Uiso 0.60(2) 1 calc R U P A 2
H13D H 0.359914 0.490076 0.525023 0.135 Uiso 0.60(2) 1 calc R U P A 2

loop_
_atom_site_aniso_label
_atom_site_aniso_U_11
_atom_site_aniso_U_22
_atom_site_aniso_U_33
_atom_site_aniso_U_23
_atom_site_aniso_U_13
_atom_site_aniso_U_12
Pd1 0.0372(2) 0.0441(2) 0.0316(2) 0.0023(2) 0.00037(19) -0.00500(18)
Pd2 0.0378(2) 0.0469(2) 0.0337(2) 0.0023(2) 0.00032(19) 0.00497(19)
P1 0.0408(9) 0.0498(9) 0.0449(10) 0.0078(8) 0.0000(7) 0.0071(7)
P2 0.0414(9) 0.0444(9) 0.0373(9) 0.0004(7) 0.0031(7) -0.0049(7)
S1 0.0508(10) 0.0580(10) 0.0456(10) 0.0028(8) 0.0084(8) -0.0129(8)
S2 0.0501(10) 0.0621(11) 0.0453(9) 0.0019(8) 0.0056(7) 0.0140(8)
O1 0.042(3) 0.091(4) 0.068(4) -0.010(3) 0.018(2) -0.007(2)
O2 0.051(3) 0.081(3) 0.036(2) 0.003(2) 0.014(2) 0.004(2)
O3 0.055(3) 0.078(3) 0.039(2) 0.004(2) 0.011(2) 0.000(3)
O4 0.037(3) 0.105(4) 0.079(4) 0.019(3) 0.013(3) 0.007(3)
O5 0.043(2) 0.053(3) 0.037(2) -0.001(2) 0.0003(19) 0.010(2)
O6 0.058(3) 0.085(4) 0.057(3) 0.024(3) 0.018(2) 0.002(3)
O7 0.053(3) 0.082(4) 0.055(3) -0.008(3) 0.016(2) -0.008(3)
O8 0.040(2) 0.045(2) 0.033(2) 0.0033(18) 0.0008(18) -0.0040(18)
O9 0.082(4) 0.070(3) 0.036(2) 0.008(2) 0.013(2) 0.031(3)
O10 0.058(3) 0.089(4) 0.116(5) -0.009(4) 0.000(3) 0.016(3)
O11 0.069(3) 0.068(3) 0.035(2) 0.003(2) 0.015(2) -0.020(2)
O12 0.049(3) 0.079(4) 0.119(5) 0.020(4) 0.013(3) -0.004(3)
N1 0.082(4) 0.068(4) 0.045(3) -0.002(3) 0.022(3) -0.020(3)
N2 0.043(3) 0.053(3) 0.044(3) -0.005(2) 0.007(2) -0.009(2)
N3 0.036(3) 0.047(3) 0.047(3) 0.005(2) 0.007(2) 0.003(2)
N4 0.049(3) 0.063(3) 0.044(3) -0.004(3) 0.006(3) -0.012(3)
N5 0.053(3) 0.061(3) 0.041(3) 0.007(3) 0.017(3) 0.014(3)
N6 0.074(4) 0.077(4) 0.040(3) 0.011(3) 0.019(3) 0.027(3)
C1 0.029(3) 0.051(4) 0.039(3) 0.001(3) -0.002(3) -0.001(3)
C2 0.090(6) 0.091(6) 0.070(6) -0.005(5) 0.034(5) -0.032(5)
C3 0.089(6) 0.094(6) 0.047(5) 0.012(4) -0.014(4) -0.020(5)
C4 0.044(3) 0.046(3) 0.033(3) 0.007(3) 0.000(3) 0.002(3)
C5 0.040(3) 0.041(3) 0.040(3) 0.003(3) 0.003(3) 0.005(3)
C6 0.042(3) 0.061(4) 0.041(4) -0.001(3) 0.003(3) 0.003(3)
C7 0.050(4) 0.051(4) 0.046(4) -0.010(3) 0.002(3) -0.001(3)
C8 0.060(4) 0.041(3) 0.053(4) -0.009(3) 0.009(3) -0.002(3)
C9 0.053(4) 0.054(4) 0.054(4) -0.004(3) 0.003(3) -0.012(3)
C10 0.115(7) 0.047(4) 0.083(5) -0.010(4) -0.011(5) -0.006(4)
C11 0.103(13) 0.059(6) 0.075(5) -0.023(5) -0.020(7) 0.010(8)
C12 0.11(2) 0.093(10) 0.124(11) -0.039(9) -0.025(14) -0.021(12)
C13 0.145(19) 0.072(9) 0.121(10) -0.017(9) -0.025(13) 0.036(11)
C14 0.17(2) 0.088(10) 0.170(17) -0.057(11) -0.056(18) 0.003(11)
C15 0.18(3) 0.075(9) 0.170(19) -0.044(10) -0.032(19) 0.032(13)
C16 0.050(4) 0.042(3) 0.056(4) -0.001(3) 0.006(3) -0.017(3)
C17 0.035(3) 0.058(4) 0.048(4) 0.003(3) -0.004(3) -0.006(3)
C18 0.031(3) 0.048(3) 0.056(4) 0.009(3) -0.006(3) -0.010(2)
C19 0.034(3) 0.058(4) 0.047(4) 0.004(3) 0.001(3) 0.002(3)
C20 0.039(4) 0.059(4) 0.050(4) 0.003(3) -0.001(3) -0.008(3)
C21 0.032(3) 0.048(3) 0.039(3) 0.011(3) 0.000(2) 0.001(3)
C22 0.037(3) 0.054(4) 0.029(3) 0.003(3) -0.002(2) 0.000(3)
C23 0.047(3) 0.053(3) 0.042(4) 0.006(3) 0.003(3) 0.003(3)
C24 0.047(4) 0.062(4) 0.050(4) 0.005(3) 0.002(3) 0.000(3)
C25 0.047(4) 0.072(4) 0.053(4) -0.003(4) 0.007(3) -0.001(3)
C26 0.046(4) 0.092(5) 0.078(6) 0.016(5) 0.009(4) 0.008(3)
C27 0.060(4) 0.069(4) 0.090(6) 0.014(5) 0.003(4) 0.009(4)
C28 0.043(4) 0.060(4) 0.080(6) 0.013(4) 0.008(4) 0.005(3)
C29 0.052(4) 0.075(5) 0.062(5) 0.028(4) 0.012(3) 0.013(4)
C30 0.063(5) 0.083(5) 0.044(4) 0.011(4) -0.001(3) 0.017(4)
C31 0.071(6) 0.131(7) 0.051(5) 0.021(5) -0.008(4) 0.029(5)
C32 0.101(7) 0.123(8) 0.053(5) 0.031(5) 0.011(5) 0.029(6)
C33 0.102(8) 0.099(7) 0.080(6) 0.050(5) 0.018(5) 0.023(5)
C34 0.085(6) 0.076(5) 0.070(5) 0.028(4) 0.021(5) 0.006(5)
C35 0.055(4) 0.055(4) 0.082(5) 0.005(4) 0.014(4) 0.004(3)
C36 0.046(7) 0.075(13) 0.094(16) -0.015(12) -0.001(8) -0.007(7)
C37 0.087(8) 0.116(15) 0.103(16) -0.042(13) -0.001(11) -0.024(9)
C38 0.084(11) 0.082(13) 0.079(5) -0.010(5) -0.015(5) -0.026(7)
C39 0.081(10) 0.085(14) 0.095(11) -0.011(11) 0.003(8) -0.037(10)
C40 0.081(9) 0.110(14) 0.105(15) -0.026(13) 0.004(10) -0.045(8)
C41 0.097(6) 0.084(6) 0.058(5) 0.014(4) 0.023(5) 0.029(5)
C42 0.102(6) 0.091(6) 0.053(5) 0.000(4) -0.011(5) 0.015(5)
C43 0.039(3) 0.046(3) 0.039(3) 0.001(3) -0.005(3) 0.000(3)
C44 0.034(3) 0.046(3) 0.031(3) 0.007(3) 0.001(2) -0.001(2)
C45 0.042(3) 0.041(3) 0.038(3) 0.002(3) -0.004(3) -0.001(3)
C46 0.045(4) 0.048(4) 0.054(4) 0.005(3) 0.014(3) 0.017(3)
C47 0.064(4) 0.060(4) 0.041(4) 0.012(3) 0.004(3) 0.003(3)
C49 0.090(6) 0.085(5) 0.055(4) 0.010(4) 0.011(4) 0.017(4)
C48A 0.083(8) 0.074(5) 0.053(8) 0.021(4) 0.013(6) 0.021(5)
C50A 0.056(11) 0.099(8) 0.061(9) 0.005(7) -0.029(7) 0.004(7)
C51A 0.138(11) 0.044(6) 0.105(9) 0.004(6) 0.029(8) 0.016(6)
C52A 0.24(3) 0.052(10) 0.21(2) 0.033(11) -0.14(2) -0.063(14)
C53A 0.126(17) 0.109(15) 0.177(19) 0.070(14) -0.094(17) -0.026(12)
C48B 0.083(8) 0.074(5) 0.053(8) 0.021(4) 0.013(6) 0.021(5)
C50B 0.056(11) 0.099(8) 0.061(9) 0.005(7) -0.029(7) 0.004(7)
C51B 0.138(11) 0.044(6) 0.105(9) 0.004(6) 0.029(8) 0.016(6)
C52B 0.13(2) 0.055(11) 0.129(13) 0.016(10) 0.022(14) 0.023(11)
C53B 0.069(10) 0.060(10) 0.111(11) 0.039(9) 0.026(10) -0.002(7)
C54 0.053(4) 0.047(3) 0.040(3) 0.007(3) 0.004(3) 0.000(3)
C55 0.054(4) 0.056(4) 0.040(4) 0.014(3) 0.006(3) 0.006(3)
C56 0.044(3) 0.058(4) 0.035(3) 0.008(3) 0.001(3) 0.000(3)
C57 0.041(3) 0.056(4) 0.042(4) 0.001(3) 0.005(3) 0.002(3)
C58 0.034(3) 0.052(3) 0.035(3) 0.006(3) 0.004(3) 0.006(2)
C59 0.048(4) 0.055(4) 0.047(4) -0.005(3) 0.006(3) 0.003(3)
C60 0.098(7) 0.099(7) 0.074(6) -0.027(5) 0.059(6) -0.010(6)
C61 0.172(15) 0.183(15) 0.151(14) -0.106(12) 0.097(12) -0.051(12)
C62 0.030(3) 0.056(3) 0.034(3) 0.000(3) 0.009(2) 0.010(3)
C63 0.039(3) 0.050(3) 0.042(3) 0.001(3) 0.000(3) -0.002(3)
C64 0.039(3) 0.056(4) 0.040(3) 0.001(3) 0.003(3) -0.003(3)
C65 0.037(3) 0.057(4) 0.038(3) -0.002(3) 0.005(3) -0.011(3)
C66 0.041(3) 0.048(3) 0.051(3) -0.002(3) 0.010(3) 0.001(3)
C67 0.049(4) 0.043(3) 0.045(3) 0.003(3) -0.005(3) 0.000(3)
C68 0.036(3) 0.050(3) 0.029(3) -0.004(3) 0.000(2) -0.003(2)
C69 0.066(5) 0.100(6) 0.042(4) 0.012(4) 0.002(4) 0.006(4)
C70 0.039(4) 0.073(5) 0.044(4) 0.008(3) 0.000(3) 0.008(3)
C71 0.033(3) 0.048(3) 0.045(3) 0.002(3) -0.002(3) 0.000(3)
C72 0.032(3) 0.053(4) 0.053(3) 0.012(3) 0.005(3) -0.004(3)
C73 0.045(3) 0.057(4) 0.034(3) 0.004(3) 0.001(3) 0.001(3)
C74 0.031(3) 0.057(4) 0.038(3) 0.004(3) -0.003(2) 0.004(3)
C75 0.048(4) 0.087(5) 0.049(4) -0.015(4) 0.014(4) 0.005(4)
C76 0.040(3) 0.062(4) 0.052(4) 0.001(3) 0.005(3) -0.012(3)
C77 0.093(7) 0.112(8) 0.079(7) 0.037(6) 0.037(6) 0.000(6)
C78 0.127(11) 0.153(12) 0.127(11) 0.075(10) 0.011(9) -0.009(9)
C79 0.033(3) 0.041(3) 0.044(3) -0.001(3) 0.002(3) -0.001(2)
C80 0.039(3) 0.039(3) 0.036(3) 0.003(3) -0.002(3) 0.002(2)
C81 0.057(4) 0.070(5) 0.045(4) -0.008(3) 0.013(3) -0.011(4)
C82 0.068(5) 0.082(5) 0.039(4) -0.004(4) -0.001(3) -0.022(4)
C83 0.119(9) 0.133(8) 0.047(5) -0.002(5) 0.008(5) 0.004(7)
C84 0.102(8) 0.142(9) 0.061(6) -0.039(6) 0.007(5) -0.024(7)
C85 0.092(7) 0.114(8) 0.096(7) -0.057(6) 0.012(5) -0.005(6)
C86 0.068(5) 0.080(5) 0.081(6) -0.024(5) -0.005(5) -0.009(4)
C87 0.048(3) 0.043(3) 0.041(3) 0.000(3) -0.001(3) -0.005(3)
C88 0.040(3) 0.047(4) 0.070(5) -0.006(3) -0.001(3) -0.006(3)
C89 0.050(4) 0.057(4) 0.094(6) 0.003(4) 0.017(4) -0.010(3)
C90 0.042(3) 0.069(4) 0.072(5) -0.005(4) 0.010(4) -0.007(3)
C91 0.051(4) 0.056(4) 0.063(5) 0.006(4) 0.005(3) 0.005(3)
C92 0.050(4) 0.046(3) 0.048(4) -0.001(3) 0.008(3) 0.002(3)
C93 0.048(4) 0.045(3) 0.066(4) 0.004(3) 0.000(3) -0.003(3)
C94 0.091(6) 0.073(5) 0.065(5) 0.017(4) -0.001(5) 0.008(5)
C95 0.076(7) 0.122(10) 0.242(17) 0.092(12) -0.019(8) 0.025(7)
C96 0.107(7) 0.097(7) 0.071(6) 0.024(5) -0.016(6) 0.021(6)
C97 0.135(9) 0.095(8) 0.187(13) 0.074(9) -0.077(9) -0.015(8)
C98 0.053(4) 0.089(6) 0.151(11) 0.052(7) -0.016(5) 0.009(4)
C36A 0.064(9) 0.058(12) 0.10(2) -0.003(13) -0.011(10) 0.001(8)
C37A 0.087(8) 0.116(15) 0.103(16) -0.042(13) -0.001(11) -0.024(9)
C40A 0.081(9) 0.110(14) 0.105(15) -0.026(13) 0.004(10) -0.045(8)
C39A 0.081(10) 0.085(14) 0.095(11) -0.011(11) 0.003(8) -0.037(10)
C38A 0.084(11) 0.082(13) 0.079(5) -0.010(5) -0.015(5) -0.026(7)
C11A 0.103(13) 0.059(6) 0.075(5) -0.023(5) -0.020(7) 0.010(8)
C12A 0.11(2) 0.093(10) 0.124(11) -0.039(9) -0.025(14) -0.021(12)
C14A 0.17(2) 0.088(10) 0.170(17) -0.057(11) -0.056(18) 0.003(11)
C15A 0.18(3) 0.075(9) 0.170(19) -0.044(10) -0.032(19) 0.032(13)
C13A 0.145(19) 0.072(9) 0.121(10) -0.017(9) -0.025(13) 0.036(11)

loop_
_atom_type_symbol
_atom_type_description
_atom_type_scat_dispersion_real
_atom_type_scat_dispersion_imag
_atom_type_scat_source
C C 0.0181 0.0091 'International Tables Vol C Tables 4.2.6.8 and 6.1.1.4'
H H 0.0000 0.0000 'International Tables Vol C Tables 4.2.6.8 and 6.1.1.4'
N N 0.0311 0.0180 'International Tables Vol C Tables 4.2.6.8 and 6.1.1.4'
O O 0.0492 0.0322 'International Tables Vol C Tables 4.2.6.8 and 6.1.1.4'
P P 0.2955 0.4335 'International Tables Vol C Tables 4.2.6.8 and 6.1.1.4'
Pd Pd 0.1215 3.9337 'International Tables Vol C Tables 4.2.6.8 and 6.1.1.4'
S S 0.3331 0.5567 'International Tables Vol C Tables 4.2.6.8 and 6.1.1.4'

loop_
_geom_angle_atom_site_label_1
_geom_angle_atom_site_label_2
_geom_angle_atom_site_label_3
_geom_angle
_geom_angle_site_symmetry_1
_geom_angle_site_symmetry_3
_geom_angle_publ_flag
O8 Pd1 P2 174.56(12) . . ?
O8 Pd1 O11 86.25(17) . . ?
O11 Pd1 P2 89.85(14) . . ?
C68 Pd1 P2 93.21(18) . . ?
C68 Pd1 O8 90.6(2) . . ?
C68 Pd1 O11 176.7(2) . . ?
O5 Pd2 P1 174.52(14) . . ?
O5 Pd2 O9 86.11(18) . . ?
O9 Pd2 P1 90.75(14) . . ?
C22 Pd2 P1 91.95(19) . . ?
C22 Pd2 O5 91.2(2) . . ?
C22 Pd2 O9 177.3(2) . . ?
C23 P1 Pd2 109.3(2) . . ?
C23 P1 C35 104.6(3) . . ?
C29 P1 Pd2 118.0(3) . . ?
C29 P1 C23 111.0(3) . . ?
C29 P1 C35 104.5(4) . . ?
C35 P1 Pd2 108.5(3) . . ?
C81 P2 Pd1 118.3(3) . . ?
C81 P2 C93 105.2(4) . . ?
C87 P2 Pd1 109.2(2) . . ?
C87 P2 C81 109.5(3) . . ?
C87 P2 C93 105.0(3) . . ?
C93 P2 Pd1 108.6(2) . . ?
O11 S1 N1 105.6(3) . . ?
O11 S1 N4 113.2(3) . . ?
O12 S1 O11 114.8(4) . . ?
O12 S1 N1 107.4(4) . . ?
O12 S1 N4 113.1(4) . . ?
N4 S1 N1 101.4(3) . . ?
O9 S2 N5 113.5(3) . . ?
O9 S2 N6 104.9(3) . . ?
O10 S2 O9 113.5(4) . . ?
O10 S2 N5 113.6(4) . . ?
O10 S2 N6 107.7(4) . . ?
N5 S2 N6 102.4(3) . . ?
C65 O2 C69 117.1(6) . . ?
C73 O3 C75 116.2(6) . . ?
C1 O5 Pd2 129.5(4) . . ?
C76 O6 C77 115.5(7) . . ?
C59 O7 C60 116.0(7) . . ?
C4 O8 Pd1 129.3(4) . . ?
S2 O9 Pd2 122.2(3) . . ?
S1 O11 Pd1 119.9(3) . . ?
C2 N1 S1 111.3(6) . . ?
C3 N1 S1 113.4(5) . . ?
C3 N1 C2 111.6(7) . . ?
C16 N2 C17 126.0(6) . . ?
C16 N2 C79 107.4(6) . . ?
C79 N2 C17 126.4(5) . . ?
C45 N3 C46 106.9(5) . . ?
C45 N3 C57 126.2(5) . . ?
C46 N3 C57 126.5(5) . . ?
C4 N4 S1 123.4(5) . . ?
C1 N5 S2 123.7(5) . . ?
C41 N6 S2 111.2(6) . . ?
C41 N6 C42 112.9(8) . . ?
C42 N6 S2 114.6(5) . . ?
O5 C1 N5 129.3(6) . . ?
O5 C1 C43 114.8(5) . . ?
N5 C1 C43 115.9(6) . . ?
N1 C2 H2A 109.5 . . ?
N1 C2 H2B 109.5 . . ?
N1 C2 H2C 109.5 . . ?
H2A C2 H2B 109.5 . . ?
H2A C2 H2C 109.5 . . ?
H2B C2 H2C 109.5 . . ?
N1 C3 H3A 109.5 . . ?
N1 C3 H3B 109.5 . . ?
N1 C3 H3C 109.5 . . ?
H3A C3 H3B 109.5 . . ?
H3A C3 H3C 109.5 . . ?
H3B C3 H3C 109.5 . . ?
O8 C4 N4 128.9(6) . . ?
O8 C4 C5 116.9(6) . . ?
N4 C4 C5 114.2(6) . . ?
C6 C5 C4 121.3(6) . . ?
C80 C5 C4 118.5(6) . . ?
C80 C5 C6 120.2(6) . . ?
C5 C6 H6 119.0 . . ?
C7 C6 C5 122.1(6) . . ?
C7 C6 H6 119.0 . . ?
C6 C7 H7 120.5 . . ?
C6 C7 C8 118.9(6) . . ?
C8 C7 H7 120.5 . . ?
C7 C8 C9 134.6(7) . . ?
C7 C8 C79 118.6(6) . . ?
C79 C8 C9 106.7(6) . . ?
C8 C9 C10 128.5(7) . . ?
C16 C9 C8 106.1(6) . . ?
C16 C9 C10 125.3(7) . . ?
C9 C10 H10A 106.5 . . ?
C9 C10 H10 102.8 . . ?
C11 C10 C9 115.7(16) . . ?
C11 C10 H10 102.8 . . ?
C11 C10 C13 112(4) . . ?
C13 C10 C9 117.6(17) . . ?
C13 C10 H10 102.8 . . ?
C11A C10 C9 109.7(11) . . ?
C11A C10 H10A 106.5 . . ?
C13A C10 C9 109.8(13) . . ?
C13A C10 H10A 106.5 . . ?
C13A C10 C11A 117(3) . . ?
C10 C11 H11A 110.1 . . ?
C10 C11 H11B 110.1 . . ?
C10 C11 C12 108(3) . . ?
H11A C11 H11B 108.4 . . ?
C12 C11 H11A 110.1 . . ?
C12 C11 H11B 110.1 . . ?
C11 C12 H12A 106.7 . . ?
C11 C12 H12B 106.7 . . ?
H12A C12 H12B 106.6 . . ?
C14 C12 C11 123(3) . . ?
C14 C12 H12A 106.7 . . ?
C14 C12 H12B 106.7 . . ?
C10 C13 H13A 109.7 . . ?
C10 C13 H13B 109.7 . . ?
C10 C13 C15 110(3) . . ?
H13A C13 H13B 108.2 . . ?
C15 C13 H13A 109.7 . . ?
C15 C13 H13B 109.7 . . ?
C12 C14 H14A 107.9 . . ?
C12 C14 H14B 107.9 . . ?
C12 C14 C15 118(2) . . ?
H14A C14 H14B 107.2 . . ?
C15 C14 H14A 107.9 . . ?
C15 C14 H14B 107.9 . . ?
C13 C15 H15A 110.2 . . ?
C13 C15 H15B 110.2 . . ?
C14 C15 C13 108(3) . . ?
C14 C15 H15A 110.2 . . ?
C14 C15 H15B 110.2 . . ?
H15A C15 H15B 108.5 . . ?
N2 C16 H16 123.8 . . ?
C9 C16 N2 112.3(6) . . ?
C9 C16 H16 123.8 . . ?
N2 C17 H17A 108.3 . . ?
N2 C17 H17B 108.3 . . ?
N2 C17 C18 115.9(6) . . ?
H17A C17 H17B 107.4 . . ?
C18 C17 H17A 108.3 . . ?
C18 C17 H17B 108.3 . . ?
C17 C18 C19 118.9(5) . . ?
C17 C18 C20 120.7(6) . . ?
C20 C18 C19 58.4(4) . . ?
C76 C18 C17 118.8(6) . . ?
C76 C18 C19 113.0(6) . . ?
C76 C18 C20 112.8(5) . . ?
C18 C19 H19 114.8 . . ?
C20 C19 C18 59.9(5) . . ?
C20 C19 H19 114.8 . . ?
C21 C19 C18 119.3(5) . . ?
C21 C19 H19 114.8 . . ?
C21 C19 C20 122.2(6) . . ?
C18 C20 H20A 117.6 . . ?
C18 C20 H20B 117.6 . . ?
C19 C20 C18 61.7(4) . . ?
C19 C20 H20A 117.6 . . ?
C19 C20 H20B 117.6 . . ?
H20A C20 H20B 114.7 . . ?
C22 C21 C19 120.3(6) . . ?
C74 C21 C19 120.1(6) . . ?
C74 C21 C22 119.5(6) . . ?
C21 C22 Pd2 118.5(4) . . ?
C71 C22 Pd2 122.9(5) . . ?
C71 C22 C21 118.6(6) . . ?
P1 C23 H23 105.4 . . ?
C24 C23 P1 115.5(5) . . ?
C24 C23 H23 105.4 . . ?
C24 C23 C28 110.1(6) . . ?
C28 C23 P1 114.1(5) . . ?
C28 C23 H23 105.4 . . ?
C23 C24 H24A 109.8 . . ?
C23 C24 H24B 109.8 . . ?
C23 C24 C25 109.5(6) . . ?
H24A C24 H24B 108.2 . . ?
C25 C24 H24A 109.8 . . ?
C25 C24 H24B 109.8 . . ?
C24 C25 H25A 109.5 . . ?
C24 C25 H25B 109.5 . . ?
H25A C25 H25B 108.1 . . ?
C26 C25 C24 110.9(7) . . ?
C26 C25 H25A 109.5 . . ?
C26 C25 H25B 109.5 . . ?
C25 C26 H26A 108.6 . . ?
C25 C26 H26B 108.6 . . ?
C25 C26 C27 114.8(7) . . ?
H26A C26 H26B 107.5 . . ?
C27 C26 H26A 108.6 . . ?
C27 C26 H26B 108.6 . . ?
C26 C27 H27A 109.6 . . ?
C26 C27 H27B 109.6 . . ?
H27A C27 H27B 108.1 . . ?
C28 C27 C26 110.2(7) . . ?
C28 C27 H27A 109.6 . . ?
C28 C27 H27B 109.6 . . ?
C23 C28 H28A 109.1 . . ?
C23 C28 H28B 109.1 . . ?
C27 C28 C23 112.5(6) . . ?
C27 C28 H28A 109.1 . . ?
C27 C28 H28B 109.1 . . ?
H28A C28 H28B 107.8 . . ?
P1 C29 H29 104.6 . . ?
C30 C29 P1 111.3(5) . . ?
C30 C29 H29 104.6 . . ?
C34 C29 P1 120.4(7) . . ?
C34 C29 H29 104.6 . . ?
C34 C29 C30 109.7(7) . . ?
C29 C30 H30A 109.8 . . ?
C29 C30 H30B 109.8 . . ?
H30A C30 H30B 108.2 . . ?
C31 C30 C29 109.5(8) . . ?
C31 C30 H30A 109.8 . . ?
C31 C30 H30B 109.8 . . ?
C30 C31 H31A 108.7 . . ?
C30 C31 H31B 108.7 . . ?
H31A C31 H31B 107.6 . . ?
C32 C31 C30 114.2(9) . . ?
C32 C31 H31A 108.7 . . ?
C32 C31 H31B 108.7 . . ?
C31 C32 H32A 108.7 . . ?
C31 C32 H32B 108.7 . . ?
H32A C32 H32B 107.6 . . ?
C33 C32 C31 114.0(8) . . ?
C33 C32 H32A 108.7 . . ?
C33 C32 H32B 108.7 . . ?
C32 C33 H33A 108.8 . . ?
C32 C33 H33B 108.8 . . ?
C32 C33 C34 114.0(9) . . ?
H33A C33 H33B 107.7 . . ?
C34 C33 H33A 108.8 . . ?
C34 C33 H33B 108.8 . . ?
C29 C34 C33 108.8(8) . . ?
C29 C34 H34A 109.9 . . ?
C29 C34 H34B 109.9 . . ?
C33 C34 H34A 109.9 . . ?
C33 C34 H34B 109.9 . . ?
H34A C34 H34B 108.3 . . ?
P1 C35 H35 105.3 . . ?
P1 C35 H35A 113.1 . . ?
C36 C35 P1 110.0(9) . . ?
C36 C35 H35 105.3 . . ?
C36 C35 C38 112(2) . . ?
C38 C35 P1 117.8(13) . . ?
C38 C35 H35 105.3 . . ?
C36A C35 P1 112.3(11) . . ?
C36A C35 H35A 113.1 . . ?
C36A C35 C38A 95(3) . . ?
C38A C35 P1 108.8(15) . . ?
C38A C35 H35A 113.1 . . ?
C35 C36 H36A 109.5 . . ?
C35 C36 H36B 109.5 . . ?
C35 C36 C37 110.6(15) . . ?
H36A C36 H36B 108.1 . . ?
C37 C36 H36A 109.5 . . ?
C37 C36 H36B 109.5 . . ?
C36 C37 H37A 110.7 . . ?
C36 C37 H37B 110.7 . . ?
C36 C37 C40 105.2(18) . . ?
H37A C37 H37B 108.8 . . ?
C40 C37 H37A 110.7 . . ?
C40 C37 H37B 110.7 . . ?
C35 C38 H38A 109.6 . . ?
C35 C38 H38B 109.6 . . ?
C35 C38 C39 110(2) . . ?
H38A C38 H38B 108.1 . . ?
C39 C38 H38A 109.6 . . ?
C39 C38 H38B 109.6 . . ?
C38 C39 H39A 109.3 . . ?
C38 C39 H39B 109.3 . . ?
H39A C39 H39B 108.0 . . ?
C40 C39 C38 112(2) . . ?
C40 C39 H39A 109.3 . . ?
C40 C39 H39B 109.3 . . ?
C37 C40 H40A 109.9 . . ?
C37 C40 H40B 109.9 . . ?
C39 C40 C37 109.1(18) . . ?
C39 C40 H40A 109.9 . . ?
C39 C40 H40B 109.9 . . ?
H40A C40 H40B 108.3 . . ?
N6 C41 H41A 109.5 . . ?
N6 C41 H41B 109.5 . . ?
N6 C41 H41C 109.5 . . ?
H41A C41 H41B 109.5 . . ?
H41A C41 H41C 109.5 . . ?
H41B C41 H41C 109.5 . . ?
N6 C42 H42A 109.5 . . ?
N6 C42 H42B 109.5 . . ?
N6 C42 H42C 109.5 . . ?
H42A C42 H42B 109.5 . . ?
H42A C42 H42C 109.5 . . ?
H42B C42 H42C 109.5 . . ?
C44 C43 C1 119.3(6) . . ?
C44 C43 C56 120.6(6) . . ?
C56 C43 C1 120.1(6) . . ?
C43 C44 H44 120.4 . . ?
C43 C44 C45 119.3(6) . . ?
C45 C44 H44 120.4 . . ?
N3 C45 C44 131.1(6) . . ?
N3 C45 C54 107.3(6) . . ?
C44 C45 C54 121.7(6) . . ?
N3 C46 H46 123.7 . . ?
C47 C46 N3 112.6(6) . . ?
C47 C46 H46 123.7 . . ?
C46 C47 C48A 122.0(13) . . ?
C46 C47 C48B 130.4(13) . . ?
C46 C47 C54 105.3(6) . . ?
C54 C47 C48A 132.5(13) . . ?
C54 C47 C48B 124.1(12) . . ?
H49C C49 H49D 109.4 . . ?
H49A C49 H49B 107.2 . . ?
C48A C49 H49A 107.9 . . ?
C48A C49 H49B 107.9 . . ?
C50A C49 H49A 107.9 . . ?
C50A C49 H49B 107.9 . . ?
C50A C49 C48A 117.5(16) . . ?
C48B C49 H49C 111.6 . . ?
C48B C49 H49D 111.6 . . ?
C50B C49 H49C 111.6 . . ?
C50B C49 H49D 111.6 . . ?
C50B C49 C48B 100.8(19) . . ?
C47 C48A C49 110.0(17) . . ?
C47 C48A H48A 110.7 . . ?
C47 C48A C51A 114(3) . . ?
C49 C48A H48A 110.7 . . ?
C51A C48A C49 100(2) . . ?
C51A C48A H48A 110.7 . . ?
C49 C50A H50A 111.5 . . ?
C49 C50A H50B 111.5 . . ?
H50A C50A H50B 109.3 . . ?
C53A C50A C49 101.5(13) . . ?
C53A C50A H50A 111.5 . . ?
C53A C50A H50B 111.5 . . ?
C48A C51A H51A 110.6 . . ?
C48A C51A H51B 110.6 . . ?
C48A C51A C52A 106(2) . . ?
H51A C51A H51B 108.7 . . ?
C52A C51A H51A 110.6 . . ?
C52A C51A H51B 110.6 . . ?
C51A C52A H52A 109.1 . . ?
C51A C52A H52B 109.1 . . ?
H52A C52A H52B 107.8 . . ?
C53A C52A C51A 112.6(19) . . ?
C53A C52A H52A 109.1 . . ?
C53A C52A H52B 109.1 . . ?
C50A C53A H53A 109.8 . . ?
C50A C53A H53B 109.8 . . ?
C52A C53A C50A 109.5(18) . . ?
C52A C53A H53A 109.8 . . ?
C52A C53A H53B 109.8 . . ?
H53A C53A H53B 108.2 . . ?
C47 C48B H48B 106.8 . . ?
C49 C48B C47 113(2) . . ?
C49 C48B H48B 106.8 . . ?
C49 C48B C51B 116(3) . . ?
C51B C48B C47 106(3) . . ?
C51B C48B H48B 106.8 . . ?
C49 C50B H50C 107.4 . . ?
C49 C50B H50D 107.4 . . ?
C49 C50B C53B 119.6(19) . . ?
H50C C50B H50D 106.9 . . ?
C53B C50B H50C 107.4 . . ?
C53B C50B H50D 107.4 . . ?
C48B C51B H51C 110.1 . . ?
C48B C51B H51D 110.1 . . ?
H51C C51B H51D 108.4 . . ?
C52B C51B C48B 108(2) . . ?
C52B C51B H51C 110.1 . . ?
C52B C51B H51D 110.1 . . ?
C51B C52B H52C 107.7 . . ?
C51B C52B H52D 107.7 . . ?
H52C C52B H52D 107.1 . . ?
C53B C52B C51B 118.6(17) . . ?
C53B C52B H52C 107.7 . . ?
C53B C52B H52D 107.7 . . ?
C50B C53B H53C 111.2 . . ?
C50B C53B H53D 111.2 . . ?
C52B C53B C50B 103.0(17) . . ?
C52B C53B H53C 111.2 . . ?
C52B C53B H53D 111.2 . . ?
H53C C53B H53D 109.1 . . ?
C45 C54 C55 117.5(6) . . ?
C47 C54 C45 107.8(6) . . ?
C47 C54 C55 134.6(6) . . ?
C54 C55 H55 119.6 . . ?
C56 C55 C54 120.7(6) . . ?
C56 C55 H55 119.6 . . ?
C43 C56 H56 120.0 . . ?
C55 C56 C43 120.1(6) . . ?
C55 C56 H56 120.0 . . ?
N3 C57 H57A 108.5 . . ?
N3 C57 H57B 108.5 . . ?
N3 C57 C58 115.2(6) . . ?
H57A C57 H57B 107.5 . . ?
C58 C57 H57A 108.5 . . ?
C58 C57 H57B 108.5 . . ?
C57 C58 C62 119.0(5) . . ?
C59 C58 C57 118.7(6) . . ?
C59 C58 C62 112.7(5) . . ?
C59 C58 C70 114.3(5) . . ?
C70 C58 C57 119.8(5) . . ?
C70 C58 C62 57.9(4) . . ?
O1 C59 O7 122.9(7) . . ?
O1 C59 C58 124.2(7) . . ?
O7 C59 C58 112.8(6) . . ?
O7 C60 H60A 109.9 . . ?
O7 C60 H60B 109.9 . . ?
H60A C60 H60B 108.3 . . ?
C61 C60 O7 109.0(9) . . ?
C61 C60 H60A 109.9 . . ?
C61 C60 H60B 109.9 . . ?
C60 C61 H61A 109.5 . . ?
C60 C61 H61B 109.5 . . ?
C60 C61 H61C 109.5 . . ?
H61A C61 H61B 109.5 . . ?
H61A C61 H61C 109.5 . . ?
H61B C61 H61C 109.5 . . ?
C58 C62 H62 114.6 . . ?
C63 C62 C58 120.0(5) . . ?
C63 C62 H62 114.6 . . ?
C70 C62 C58 60.6(4) . . ?
C70 C62 H62 114.6 . . ?
C70 C62 C63 121.9(6) . . ?
C64 C63 C62 120.2(6) . . ?
C64 C63 C68 120.8(6) . . ?
C68 C63 C62 119.0(6) . . ?
C63 C64 H64 119.2 . . ?
C63 C64 C65 121.6(7) . . ?
C65 C64 H64 119.2 . . ?
O2 C65 C64 124.5(6) . . ?
C66 C65 O2 117.1(6) . . ?
C66 C65 C64 118.3(6) . . ?
C65 C66 H66 119.8 . . ?
C65 C66 C67 120.3(6) . . ?
C67 C66 H66 119.8 . . ?
C66 C67 H67 118.9 . . ?
C66 C67 C68 122.3(6) . . ?
C68 C67 H67 118.9 . . ?
C63 C68 Pd1 121.1(5) . . ?
C67 C68 Pd1 122.4(5) . . ?
C67 C68 C63 116.4(6) . . ?
O2 C69 H69A 109.5 . . ?
O2 C69 H69B 109.5 . . ?
O2 C69 H69C 109.5 . . ?
H69A C69 H69B 109.5 . . ?
H69A C69 H69C 109.5 . . ?
H69B C69 H69C 109.5 . . ?
C58 C70 H70A 117.6 . . ?
C58 C70 H70B 117.6 . . ?
C62 C70 C58 61.5(4) . . ?
C62 C70 H70A 117.6 . . ?
C62 C70 H70B 117.6 . . ?
H70A C70 H70B 114.7 . . ?
C22 C71 H71 119.0 . . ?
C22 C71 C72 122.0(6) . . ?
C72 C71 H71 119.0 . . ?
C71 C72 H72 120.3 . . ?
C71 C72 C73 119.5(6) . . ?
C73 C72 H72 120.3 . . ?
O3 C73 C72 116.1(6) . . ?
O3 C73 C74 125.0(6) . . ?
C74 C73 C72 118.9(6) . . ?
C21 C74 H74 119.4 . . ?
C73 C74 C21 121.1(6) . . ?
C73 C74 H74 119.4 . . ?
O3 C75 H75A 109.5 . . ?
O3 C75 H75B 109.5 . . ?
O3 C75 H75C 109.5 . . ?
H75A C75 H75B 109.5 . . ?
H75A C75 H75C 109.5 . . ?
H75B C75 H75C 109.5 . . ?
O4 C76 O6 124.5(7) . . ?
O4 C76 C18 123.3(7) . . ?
O6 C76 C18 112.2(6) . . ?
O6 C77 H77A 109.6 . . ?
O6 C77 H77B 109.6 . . ?
H77A C77 H77B 108.1 . . ?
C78 C77 O6 110.2(10) . . ?
C78 C77 H77A 109.6 . . ?
C78 C77 H77B 109.6 . . ?
C77 C78 H78A 109.5 . . ?
C77 C78 H78B 109.5 . . ?
C77 C78 H78C 109.5 . . ?
H78A C78 H78B 109.5 . . ?
H78A C78 H78C 109.5 . . ?
H78B C78 H78C 109.5 . . ?
N2 C79 C8 107.3(6) . . ?
N2 C79 C80 130.4(6) . . ?
C80 C79 C8 122.3(6) . . ?
C5 C80 C79 117.7(6) . . ?
C5 C80 H80 121.1 . . ?
C79 C80 H80 121.1 . . ?
P2 C81 H81 103.0 . . ?
C82 C81 P2 112.7(6) . . ?
C82 C81 H81 103.0 . . ?
C82 C81 C86 112.0(7) . . ?
C86 C81 P2 120.5(6) . . ?
C86 C81 H81 103.0 . . ?
C81 C82 H82A 109.1 . . ?
C81 C82 H82B 109.1 . . ?
C81 C82 C83 112.5(8) . . ?
H82A C82 H82B 107.8 . . ?
C83 C82 H82A 109.1 . . ?
C83 C82 H82B 109.1 . . ?
C82 C83 H83A 109.3 . . ?
C82 C83 H83B 109.2 . . ?
H83A C83 H83B 107.9 . . ?
C84 C83 C82 111.8(9) . . ?
C84 C83 H83A 109.3 . . ?
C84 C83 H83B 109.3 . . ?
C83 C84 H84A 108.7 . . ?
C83 C84 H84B 108.7 . . ?
C83 C84 C85 114.2(9) . . ?
H84A C84 H84B 107.6 . . ?
C85 C84 H84A 108.7 . . ?
C85 C84 H84B 108.7 . . ?
C84 C85 H85A 109.8 . . ?
C84 C85 H85B 109.8 . . ?
H85A C85 H85B 108.2 . . ?
C86 C85 C84 109.5(9) . . ?
C86 C85 H85A 109.8 . . ?
C86 C85 H85B 109.8 . . ?
C81 C86 H86A 109.1 . . ?
C81 C86 H86B 109.1 . . ?
C85 C86 C81 112.3(9) . . ?
C85 C86 H86A 109.1 . . ?
C85 C86 H86B 109.1 . . ?
H86A C86 H86B 107.9 . . ?
P2 C87 H87 104.9 . . ?
C88 C87 P2 113.9(5) . . ?
C88 C87 H87 104.9 . . ?
C92 C87 P2 116.6(4) . . ?
C92 C87 H87 104.9 . . ?
C92 C87 C88 110.4(5) . . ?
C87 C88 H88A 109.5 . . ?
C87 C88 H88B 109.5 . . ?
H88A C88 H88B 108.1 . . ?
C89 C88 C87 110.6(6) . . ?
C89 C88 H88A 109.5 . . ?
C89 C88 H88B 109.5 . . ?
C88 C89 H89A 109.2 . . ?
C88 C89 H89B 109.2 . . ?
C88 C89 C90 112.2(7) . . ?
H89A C89 H89B 107.9 . . ?
C90 C89 H89A 109.2 . . ?
C90 C89 H89B 109.2 . . ?
C89 C90 H90A 109.7 . . ?
C89 C90 H90B 109.7 . . ?
C89 C90 C91 109.9(6) . . ?
H90A C90 H90B 108.2 . . ?
C91 C90 H90A 109.7 . . ?
C91 C90 H90B 109.7 . . ?
C90 C91 H91A 109.1 . . ?
C90 C91 H91B 109.1 . . ?
H91A C91 H91B 107.8 . . ?
C92 C91 C90 112.6(6) . . ?
C92 C91 H91A 109.1 . . ?
C92 C91 H91B 109.1 . . ?
C87 C92 C91 110.3(6) . . ?
C87 C92 H92A 109.6 . . ?
C87 C92 H92B 109.6 . . ?
C91 C92 H92A 109.6 . . ?
C91 C92 H92B 109.6 . . ?
H92A C92 H92B 108.1 . . ?
P2 C93 H93 107.8 . . ?
C94 C93 P2 115.1(6) . . ?
C94 C93 H93 107.8 . . ?
C98 C93 P2 109.7(5) . . ?
C98 C93 H93 107.8 . . ?
C98 C93 C94 108.4(8) . . ?
C93 C94 H94A 109.5 . . ?
C93 C94 H94B 109.5 . . ?
H94A C94 H94B 108.1 . . ?
C96 C94 C93 110.7(8) . . ?
C96 C94 H94A 109.5 . . ?
C96 C94 H94B 109.5 . . ?
H95A C95 H95B 107.9 . . ?
C97 C95 H95A 109.2 . . ?
C97 C95 H95B 109.2 . . ?
C97 C95 C98 112.1(12) . . ?
C98 C95 H95A 109.2 . . ?
C98 C95 H95B 109.2 . . ?
C94 C96 H96A 109.1 . . ?
C94 C96 H96B 109.1 . . ?
H96A C96 H96B 107.8 . . ?
C97 C96 C94 112.6(10) . . ?
C97 C96 H96A 109.1 . . ?
C97 C96 H96B 109.1 . . ?
C95 C97 H97A 109.7 . . ?
C95 C97 H97B 109.7 . . ?
C96 C97 C95 109.8(12) . . ?
C96 C97 H97A 109.7 . . ?
C96 C97 H97B 109.7 . . ?
H97A C97 H97B 108.2 . . ?
C93 C98 C95 109.8(8) . . ?
C93 C98 H98A 109.7 . . ?
C93 C98 H98B 109.7 . . ?
C95 C98 H98A 109.7 . . ?
C95 C98 H98B 109.7 . . ?
H98A C98 H98B 108.2 . . ?
C35 C36A H36C 108.5 . . ?
C35 C36A H36D 108.5 . . ?
H36C C36A H36D 107.5 . . ?
C37A C36A C35 115.2(19) . . ?
C37A C36A H36C 108.5 . . ?
C37A C36A H36D 108.5 . . ?
C36A C37A H37C 110.3 . . ?
C36A C37A H37D 110.3 . . ?
C36A C37A C40A 107(2) . . ?
H37C C37A H37D 108.6 . . ?
C40A C37A H37C 110.3 . . ?
C40A C37A H37D 110.3 . . ?
C37A C40A H40C 110.9 . . ?
C37A C40A H40D 110.9 . . ?
H40C C40A H40D 108.9 . . ?
C39A C40A C37A 104(2) . . ?
C39A C40A H40C 110.9 . . ?
C39A C40A H40D 110.9 . . ?
C40A C39A H39C 109.0 . . ?
C40A C39A H39D 109.0 . . ?
C40A C39A C38A 113(3) . . ?
H39C C39A H39D 107.8 . . ?
C38A C39A H39C 109.0 . . ?
C38A C39A H39D 109.0 . . ?
C35 C38A C39A 111(2) . . ?
C35 C38A H38C 109.4 . . ?
C35 C38A H38D 109.4 . . ?
C39A C38A H38C 109.4 . . ?
C39A C38A H38D 109.4 . . ?
H38C C38A H38D 108.0 . . ?
C10 C11A H11C 109.8 . . ?
C10 C11A H11D 109.8 . . ?
C10 C11A C12A 109.2(15) . . ?
H11C C11A H11D 108.3 . . ?
C12A C11A H11C 109.8 . . ?
C12A C11A H11D 109.8 . . ?
C11A C12A H12C 107.8 . . ?
C11A C12A H12D 107.8 . . ?
H12C C12A H12D 107.2 . . ?
C14A C12A C11A 118(2) . . ?
C14A C12A H12C 107.8 . . ?
C14A C12A H12D 107.8 . . ?
C12A C14A H14C 108.9 . . ?
C12A C14A H14D 108.9 . . ?
C12A C14A C15A 113(2) . . ?
H14C C14A H14D 107.8 . . ?
C15A C14A H14C 108.9 . . ?
C15A C14A H14D 108.9 . . ?
C14A C15A H15C 110.0 . . ?
C14A C15A H15D 110.0 . . ?
C14A C15A C13A 109(2) . . ?
H15C C15A H15D 108.4 . . ?
C13A C15A H15C 110.0 . . ?
C13A C15A H15D 110.0 . . ?
C10 C13A C15A 109.2(16) . . ?
C10 C13A H13C 109.8 . . ?
C10 C13A H13D 109.8 . . ?
C15A C13A H13C 109.8 . . ?
C15A C13A H13D 109.8 . . ?
H13C C13A H13D 108.3 . . ?

loop_
_geom_bond_atom_site_label_1
_geom_bond_atom_site_label_2
_geom_bond_distance
_geom_bond_site_symmetry_2
_geom_bond_publ_flag
Pd1 P2 2.2420(18) . ?
Pd1 O8 2.109(4) . ?
Pd1 O11 2.153(4) . ?
Pd1 C68 1.983(6) . ?
Pd2 P1 2.2414(17) . ?
Pd2 O5 2.095(4) . ?
Pd2 O9 2.142(5) . ?
Pd2 C22 2.007(6) . ?
P1 C23 1.848(7) . ?
P1 C29 1.838(8) . ?
P1 C35 1.850(8) . ?
P2 C81 1.868(7) . ?
P2 C87 1.841(6) . ?
P2 C93 1.875(7) . ?
S1 O11 1.448(6) . ?
S1 O12 1.411(6) . ?
S1 N1 1.649(7) . ?
S1 N4 1.581(6) . ?
S2 O9 1.458(6) . ?
S2 O10 1.416(7) . ?
S2 N5 1.577(6) . ?
S2 N6 1.634(7) . ?
O1 C59 1.215(9) . ?
O2 C65 1.369(8) . ?
O2 C69 1.459(10) . ?
O3 C73 1.371(8) . ?
O3 C75 1.434(9) . ?
O4 C76 1.184(9) . ?
O5 C1 1.272(8) . ?
O6 C76 1.333(9) . ?
O6 C77 1.435(10) . ?
O7 C59 1.334(9) . ?
O7 C60 1.452(9) . ?
O8 C4 1.249(8) . ?
N1 C2 1.495(10) . ?
N1 C3 1.431(12) . ?
N2 C16 1.372(9) . ?
N2 C17 1.462(9) . ?
N2 C79 1.386(8) . ?
N3 C45 1.368(9) . ?
N3 C46 1.373(9) . ?
N3 C57 1.439(9) . ?
N4 C4 1.333(9) . ?
N5 C1 1.318(9) . ?
N6 C41 1.434(11) . ?
N6 C42 1.469(12) . ?
C1 C43 1.498(9) . ?
C2 H2A 0.9600 . ?
C2 H2B 0.9600 . ?
C2 H2C 0.9600 . ?
C3 H3A 0.9600 . ?
C3 H3B 0.9600 . ?
C3 H3C 0.9600 . ?
C4 C5 1.486(9) . ?
C5 C6 1.401(10) . ?
C5 C80 1.380(9) . ?
C6 H6 0.9300 . ?
C6 C7 1.375(10) . ?
C7 H7 0.9300 . ?
C7 C8 1.393(10) . ?
C8 C9 1.447(10) . ?
C8 C79 1.413(10) . ?
C9 C10 1.531(11) . ?
C9 C16 1.327(11) . ?
C10 H10A 0.9800 . ?
C10 H10 0.9800 . ?
C10 C11 1.45(2) . ?
C10 C13 1.45(2) . ?
C10 C11A 1.450(18) . ?
C10 C13A 1.45(2) . ?
C11 H11A 0.9700 . ?
C11 H11B 0.9700 . ?
C11 C12 1.63(3) . ?
C12 H12A 0.9700 . ?
C12 H12B 0.9700 . ?
C12 C14 1.36(3) . ?
C13 H13A 0.9700 . ?
C13 H13B 0.9700 . ?
C13 C15 1.62(3) . ?
C14 H14A 0.9700 . ?
C14 H14B 0.9700 . ?
C14 C15 1.53(3) . ?
C15 H15A 0.9700 . ?
C15 H15B 0.9700 . ?
C16 H16 0.9300 . ?
C17 H17A 0.9700 . ?
C17 H17B 0.9700 . ?
C17 C18 1.524(9) . ?
C18 C19 1.559(10) . ?
C18 C20 1.532(10) . ?
C18 C76 1.504(10) . ?
C19 H19 0.9800 . ?
C19 C20 1.509(10) . ?
C19 C21 1.496(9) . ?
C20 H20A 0.9700 . ?
C20 H20B 0.9700 . ?
C21 C22 1.395(9) . ?
C21 C74 1.386(9) . ?
C22 C71 1.366(9) . ?
C23 H23 0.9800 . ?
C23 C24 1.513(10) . ?
C23 C28 1.523(10) . ?
C24 H24A 0.9700 . ?
C24 H24B 0.9700 . ?
C24 C25 1.533(10) . ?
C25 H25A 0.9700 . ?
C25 H25B 0.9700 . ?
C25 C26 1.480(11) . ?
C26 H26A 0.9700 . ?
C26 H26B 0.9700 . ?
C26 C27 1.512(12) . ?
C27 H27A 0.9700 . ?
C27 H27B 0.9700 . ?
C27 C28 1.498(11) . ?
C28 H28A 0.9700 . ?
C28 H28B 0.9700 . ?
C29 H29 0.9800 . ?
C29 C30 1.573(13) . ?
C29 C34 1.507(12) . ?
C30 H30A 0.9700 . ?
C30 H30B 0.9700 . ?
C30 C31 1.531(12) . ?
C31 H31A 0.9700 . ?
C31 H31B 0.9700 . ?
C31 C32 1.460(15) . ?
C32 H32A 0.9700 . ?
C32 H32B 0.9700 . ?
C32 C33 1.459(16) . ?
C33 H33A 0.9700 . ?
C33 H33B 0.9700 . ?
C33 C34 1.553(13) . ?
C34 H34A 0.9700 . ?
C34 H34B 0.9700 . ?
C35 H35 0.9800 . ?
C35 H35A 0.9800 . ?
C35 C36 1.486(16) . ?
C35 C38 1.525(19) . ?
C35 C36A 1.486(19) . ?
C35 C38A 1.53(2) . ?
C36 H36A 0.9700 . ?
C36 H36B 0.9700 . ?
C36 C37 1.51(2) . ?
C37 H37A 0.9700 . ?
C37 H37B 0.9700 . ?
C37 C40 1.57(3) . ?
C38 H38A 0.9700 . ?
C38 H38B 0.9700 . ?
C38 C39 1.540(19) . ?
C39 H39A 0.9700 . ?
C39 H39B 0.9700 . ?
C39 C40 1.45(2) . ?
C40 H40A 0.9700 . ?
C40 H40B 0.9700 . ?
C41 H41A 0.9600 . ?
C41 H41B 0.9600 . ?
C41 H41C 0.9600 . ?
C42 H42A 0.9600 . ?
C42 H42B 0.9600 . ?
C42 H42C 0.9600 . ?
C43 C44 1.381(9) . ?
C43 C56 1.421(10) . ?
C44 H44 0.9300 . ?
C44 C45 1.382(9) . ?
C45 C54 1.419(9) . ?
C46 H46 0.9300 . ?
C46 C47 1.341(10) . ?
C47 C48A 1.48(4) . ?
C47 C48B 1.55(5) . ?
C47 C54 1.412(11) . ?
C49 H49C 0.9700 . ?
C49 H49D 0.9700 . ?
C49 H49A 0.9700 . ?
C49 H49B 0.9700 . ?
C49 C48A 1.63(5) . ?
C49 C50A 1.56(2) . ?
C49 C48B 1.50(5) . ?
C49 C50B 1.36(2) . ?
C48A H48A 0.9800 . ?
C48A C51A 1.522(19) . ?
C50A H50A 0.9700 . ?
C50A H50B 0.9700 . ?
C50A C53A 1.521(16) . ?
C51A H51A 0.9700 . ?
C51A H51B 0.9700 . ?
C51A C52A 1.537(16) . ?
C52A H52A 0.9700 . ?
C52A H52B 0.9700 . ?
C52A C53A 1.520(17) . ?
C53A H53A 0.9700 . ?
C53A H53B 0.9700 . ?
C48B H48B 0.9800 . ?
C48B C51B 1.529(19) . ?
C50B H50C 0.9700 . ?
C50B H50D 0.9700 . ?
C50B C53B 1.522(16) . ?
C51B H51C 0.9700 . ?
C51B H51D 0.9700 . ?
C51B C52B 1.524(16) . ?
C52B H52C 0.9700 . ?
C52B H52D 0.9700 . ?
C52B C53B 1.518(16) . ?
C53B H53C 0.9700 . ?
C53B H53D 0.9700 . ?
C54 C55 1.429(10) . ?
C55 H55 0.9300 . ?
C55 C56 1.361(10) . ?
C56 H56 0.9300 . ?
C57 H57A 0.9700 . ?
C57 H57B 0.9700 . ?
C57 C58 1.546(9) . ?
C58 C59 1.468(10) . ?
C58 C62 1.555(9) . ?
C58 C70 1.542(10) . ?
C60 H60A 0.9700 . ?
C60 H60B 0.9700 . ?
C60 C61 1.376(17) . ?
C61 H61A 0.9600 . ?
C61 H61B 0.9600 . ?
C61 H61C 0.9600 . ?
C62 H62 0.9800 . ?
C62 C63 1.517(9) . ?
C62 C70 1.499(10) . ?
C63 C64 1.377(9) . ?
C63 C68 1.398(9) . ?
C64 H64 0.9300 . ?
C64 C65 1.384(10) . ?
C65 C66 1.368(10) . ?
C66 H66 0.9300 . ?
C66 C67 1.386(10) . ?
C67 H67 0.9300 . ?
C67 C68 1.390(9) . ?
C69 H69A 0.9600 . ?
C69 H69B 0.9600 . ?
C69 H69C 0.9600 . ?
C70 H70A 0.9700 . ?
C70 H70B 0.9700 . ?
C71 H71 0.9300 . ?
C71 C72 1.380(10) . ?
C72 H72 0.9300 . ?
C72 C73 1.389(10) . ?
C73 C74 1.379(10) . ?
C74 H74 0.9300 . ?
C75 H75A 0.9600 . ?
C75 H75B 0.9600 . ?
C75 H75C 0.9600 . ?
C77 H77A 0.9700 . ?
C77 H77B 0.9700 . ?
C77 C78 1.403(16) . ?
C78 H78A 0.9600 . ?
C78 H78B 0.9600 . ?
C78 H78C 0.9600 . ?
C79 C80 1.396(9) . ?
C80 H80 0.9300 . ?
C81 H81 0.9800 . ?
C81 C82 1.499(12) . ?
C81 C86 1.501(12) . ?
C82 H82A 0.9700 . ?
C82 H82B 0.9700 . ?
C82 C83 1.514(12) . ?
C83 H83A 0.9700 . ?
C83 H83B 0.9700 . ?
C83 C84 1.483(16) . ?
C84 H84A 0.9700 . ?
C84 H84B 0.9700 . ?
C84 C85 1.540(17) . ?
C85 H85A 0.9700 . ?
C85 H85B 0.9700 . ?
C85 C86 1.479(14) . ?
C86 H86A 0.9700 . ?
C86 H86B 0.9700 . ?
C87 H87 0.9800 . ?
C87 C88 1.558(9) . ?
C87 C92 1.509(9) . ?
C88 H88A 0.9700 . ?
C88 H88B 0.9700 . ?
C88 C89 1.507(10) . ?
C89 H89A 0.9700 . ?
C89 H89B 0.9700 . ?
C89 C90 1.515(11) . ?
C90 H90A 0.9700 . ?
C90 H90B 0.9700 . ?
C90 C91 1.527(11) . ?
C91 H91A 0.9700 . ?
C91 H91B 0.9700 . ?
C91 C92 1.512(10) . ?
C92 H92A 0.9700 . ?
C92 H92B 0.9700 . ?
C93 H93 0.9800 . ?
C93 C94 1.529(12) . ?
C93 C98 1.502(11) . ?
C94 H94A 0.9700 . ?
C94 H94B 0.9700 . ?
C94 C96 1.525(13) . ?
C95 H95A 0.9700 . ?
C95 H95B 0.9700 . ?
C95 C97 1.50(2) . ?
C95 C98 1.582(13) . ?
C96 H96A 0.9700 . ?
C96 H96B 0.9700 . ?
C96 C97 1.431(17) . ?
C97 H97A 0.9700 . ?
C97 H97B 0.9700 . ?
C98 H98A 0.9700 . ?
C98 H98B 0.9700 . ?
C36A H36C 0.9700 . ?
C36A H36D 0.9700 . ?
C36A C37A 1.48(2) . ?
C37A H37C 0.9700 . ?
C37A H37D 0.9700 . ?
C37A C40A 1.57(3) . ?
C40A H40C 0.9700 . ?
C40A H40D 0.9700 . ?
C40A C39A 1.46(3) . ?
C39A H39C 0.9700 . ?
C39A H39D 0.9700 . ?
C39A C38A 1.54(2) . ?
C38A H38C 0.9700 . ?
C38A H38D 0.9700 . ?
C11A H11C 0.9700 . ?
C11A H11D 0.9700 . ?
C11A C12A 1.63(2) . ?
C12A H12C 0.9700 . ?
C12A H12D 0.9700 . ?
C12A C14A 1.37(3) . ?
C14A H14C 0.9700 . ?
C14A H14D 0.9700 . ?
C14A C15A 1.54(3) . ?
C15A H15C 0.9700 . ?
C15A H15D 0.9700 . ?
C15A C13A 1.63(2) . ?
C13A H13C 0.9700 . ?
C13A H13D 0.9700 . ?

loop_
_geom_torsion_atom_site_label_1
_geom_torsion_atom_site_label_2
_geom_torsion_atom_site_label_3
_geom_torsion_atom_site_label_4
_geom_torsion
_geom_torsion_site_symmetry_1
_geom_torsion_site_symmetry_2
_geom_torsion_site_symmetry_3
_geom_torsion_site_symmetry_4
_geom_torsion_publ_flag
Pd1 P2 C81 C82 -73.3(6) . . . . ?
Pd1 P2 C81 C86 150.8(6) . . . . ?
Pd1 P2 C87 C88 178.2(4) . . . . ?
Pd1 P2 C87 C92 47.8(6) . . . . ?
Pd1 P2 C93 C94 81.2(6) . . . . ?
Pd1 P2 C93 C98 -41.4(8) . . . . ?
Pd1 O8 C4 N4 -15.5(10) . . . . ?
Pd1 O8 C4 C5 163.8(4) . . . . ?
Pd2 P1 C23 C24 50.4(6) . . . . ?
Pd2 P1 C23 C28 179.5(5) . . . . ?
Pd2 P1 C29 C30 -74.9(6) . . . . ?
Pd2 P1 C29 C34 154.7(6) . . . . ?
Pd2 P1 C35 C36 -58.0(13) . . . . ?
Pd2 P1 C35 C38 72(3) . . . . ?
Pd2 P1 C35 C36A -29.9(15) . . . . ?
Pd2 P1 C35 C38A 74(4) . . . . ?
Pd2 O5 C1 N5 -15.5(10) . . . . ?
Pd2 O5 C1 C43 164.2(4) . . . . ?
Pd2 C22 C71 C72 176.8(5) . . . . ?
P1 C23 C24 C25 -170.7(5) . . . . ?
P1 C23 C28 C27 170.3(6) . . . . ?
P1 C29 C30 C31 167.0(6) . . . . ?
P1 C29 C34 C33 -170.8(7) . . . . ?
P1 C35 C36 C37 -168.4(15) . . . . ?
P1 C35 C38 C39 -179(2) . . . . ?
P1 C35 C36A C37A -175.8(19) . . . . ?
P1 C35 C38A C39A -180(3) . . . . ?
P2 C81 C82 C83 167.9(7) . . . . ?
P2 C81 C86 C85 -167.3(7) . . . . ?
P2 C87 C88 C89 170.2(6) . . . . ?
P2 C87 C92 C91 -171.5(5) . . . . ?
P2 C93 C94 C96 178.5(7) . . . . ?
P2 C93 C98 C95 -177.9(10) . . . . ?
S1 N4 C4 O8 -2.2(11) . . . . ?
S1 N4 C4 C5 178.5(5) . . . . ?
S2 N5 C1 O5 -2.3(11) . . . . ?
S2 N5 C1 C43 178.1(5) . . . . ?
O2 C65 C66 C67 -178.2(6) . . . . ?
O3 C73 C74 C21 -179.3(6) . . . . ?
O5 C1 C43 C44 -21.0(9) . . . . ?
O5 C1 C43 C56 160.1(6) . . . . ?
O8 C4 C5 C6 162.4(6) . . . . ?
O8 C4 C5 C80 -17.6(9) . . . . ?
O9 S2 N5 C1 35.1(7) . . . . ?
O9 S2 N6 C41 -72.0(7) . . . . ?
O9 S2 N6 C42 57.6(6) . . . . ?
O10 S2 O9 Pd2 83.7(5) . . . . ?
O10 S2 N5 C1 -96.6(7) . . . . ?
O10 S2 N6 C41 49.2(7) . . . . ?
O10 S2 N6 C42 178.9(6) . . . . ?
O11 S1 N1 C2 -72.2(7) . . . . ?
O11 S1 N1 C3 54.6(6) . . . . ?
O11 S1 N4 C4 38.3(7) . . . . ?
O12 S1 O11 Pd1 79.4(4) . . . . ?
O12 S1 N1 C2 50.6(7) . . . . ?
O12 S1 N1 C3 177.5(6) . . . . ?
O12 S1 N4 C4 -94.5(7) . . . . ?
N1 S1 O11 Pd1 -162.6(3) . . . . ?
N1 S1 N4 C4 150.8(6) . . . . ?
N2 C17 C18 C19 75.7(8) . . . . ?
N2 C17 C18 C20 7.3(8) . . . . ?
N2 C17 C18 C76 -139.9(6) . . . . ?
N2 C79 C80 C5 176.5(6) . . . . ?
N3 C45 C54 C47 1.8(8) . . . . ?
N3 C45 C54 C55 -178.7(6) . . . . ?
N3 C46 C47 C48A 175.7(19) . . . . ?
N3 C46 C47 C48B 175(2) . . . . ?
N3 C46 C47 C54 0.3(9) . . . . ?
N3 C57 C58 C59 -139.6(6) . . . . ?
N3 C57 C58 C62 76.6(7) . . . . ?
N3 C57 C58 C70 9.1(9) . . . . ?
N4 S1 O11 Pd1 -52.6(5) . . . . ?
N4 S1 N1 C2 169.5(6) . . . . ?
N4 S1 N1 C3 -63.7(6) . . . . ?
N4 C4 C5 C6 -18.2(9) . . . . ?
N4 C4 C5 C80 161.8(6) . . . . ?
N5 S2 O9 Pd2 -48.0(5) . . . . ?
N5 S2 N6 C41 169.2(6) . . . . ?
N5 S2 N6 C42 -61.2(6) . . . . ?
N5 C1 C43 C44 158.7(6) . . . . ?
N5 C1 C43 C56 -20.2(9) . . . . ?
N6 S2 O9 Pd2 -159.0(4) . . . . ?
N6 S2 N5 C1 147.7(6) . . . . ?
C1 C43 C44 C45 -177.7(6) . . . . ?
C1 C43 C56 C55 179.3(6) . . . . ?
C4 C5 C6 C7 -178.2(6) . . . . ?
C4 C5 C80 C79 -177.9(6) . . . . ?
C5 C6 C7 C8 -3.5(11) . . . . ?
C6 C5 C80 C79 2.1(9) . . . . ?
C6 C7 C8 C9 -175.5(8) . . . . ?
C6 C7 C8 C79 1.4(11) . . . . ?
C7 C8 C9 C10 -3.3(15) . . . . ?
C7 C8 C9 C16 179.5(9) . . . . ?
C7 C8 C79 N2 -178.1(6) . . . . ?
C7 C8 C79 C80 2.5(11) . . . . ?
C8 C9 C10 C11 59(5) . . . . ?
C8 C9 C10 C13 -78(4) . . . . ?
C8 C9 C10 C11A 66(3) . . . . ?
C8 C9 C10 C13A -64(3) . . . . ?
C8 C9 C16 N2 -3.6(9) . . . . ?
C8 C79 C80 C5 -4.2(9) . . . . ?
C9 C8 C79 N2 -0.4(8) . . . . ?
C9 C8 C79 C80 -179.8(6) . . . . ?
C9 C10 C11 C12 168(4) . . . . ?
C9 C10 C13 C15 -153(3) . . . . ?
C9 C10 C11A C12A -175(3) . . . . ?
C9 C10 C13A C15A -176(2) . . . . ?
C10 C9 C16 N2 179.1(7) . . . . ?
C10 C11 C12 C14 33(9) . . . . ?
C10 C13 C15 C14 -57(6) . . . . ?
C10 C11A C12A C14A 43(5) . . . . ?
C11 C10 C13 C15 69(7) . . . . ?
C11 C12 C14 C15 -28(9) . . . . ?
C12 C14 C15 C13 37(7) . . . . ?
C13 C10 C11 C12 -53(7) . . . . ?
C16 N2 C17 C18 61.0(9) . . . . ?
C16 N2 C79 C8 -1.7(8) . . . . ?
C16 N2 C79 C80 177.6(7) . . . . ?
C16 C9 C10 C11 -125(5) . . . . ?
C16 C9 C10 C13 99(4) . . . . ?
C16 C9 C10 C11A -117(3) . . . . ?
C16 C9 C10 C13A 113(3) . . . . ?
C17 N2 C16 C9 179.6(7) . . . . ?
C17 N2 C79 C8 -177.9(6) . . . . ?
C17 N2 C79 C80 1.5(11) . . . . ?
C17 C18 C19 C20 -110.2(7) . . . . ?
C17 C18 C19 C21 2.2(10) . . . . ?
C17 C18 C20 C19 107.2(6) . . . . ?
C17 C18 C76 O4 178.9(7) . . . . ?
C17 C18 C76 O6 -0.4(9) . . . . ?
C18 C19 C21 C22 92.9(8) . . . . ?
C18 C19 C21 C74 -91.4(8) . . . . ?
C19 C18 C76 O4 -34.8(10) . . . . ?
C19 C18 C76 O6 146.0(6) . . . . ?
C19 C21 C22 Pd2 1.3(8) . . . . ?
C19 C21 C22 C71 -177.3(6) . . . . ?
C19 C21 C74 C73 179.5(6) . . . . ?
C20 C18 C19 C21 112.4(7) . . . . ?
C20 C18 C76 O4 29.2(10) . . . . ?
C20 C18 C76 O6 -150.0(6) . . . . ?
C20 C19 C21 C22 163.9(6) . . . . ?
C20 C19 C21 C74 -20.4(9) . . . . ?
C21 C19 C20 C18 -107.6(7) . . . . ?
C21 C22 C71 C72 -4.6(9) . . . . ?
C22 C21 C74 C73 -4.7(9) . . . . ?
C22 C71 C72 C73 0.0(10) . . . . ?
C23 P1 C29 C30 52.3(6) . . . . ?
C23 P1 C29 C34 -78.1(8) . . . . ?
C23 P1 C35 C36 -174.6(12) . . . . ?
C23 P1 C35 C38 -45(3) . . . . ?
C23 P1 C35 C36A -146.4(15) . . . . ?
C23 P1 C35 C38A -43(4) . . . . ?
C23 C24 C25 C26 -56.3(9) . . . . ?
C24 C23 C28 C27 -57.9(9) . . . . ?
C24 C25 C26 C27 53.7(11) . . . . ?
C25 C26 C27 C28 -51.3(11) . . . . ?
C26 C27 C28 C23 52.5(10) . . . . ?
C28 C23 C24 C25 58.3(8) . . . . ?
C29 P1 C23 C24 -81.5(6) . . . . ?
C29 P1 C23 C28 47.7(7) . . . . ?
C29 P1 C35 C36 68.7(13) . . . . ?
C29 P1 C35 C38 -161(3) . . . . ?
C29 P1 C35 C36A 96.9(15) . . . . ?
C29 P1 C35 C38A -159(4) . . . . ?
C29 C30 C31 C32 52.1(10) . . . . ?
C30 C29 C34 C33 58.1(10) . . . . ?
C30 C31 C32 C33 -49.4(13) . . . . ?
C31 C32 C33 C34 50.5(13) . . . . ?
C32 C33 C34 C29 -55.5(12) . . . . ?
C34 C29 C30 C31 -57.3(9) . . . . ?
C35 P1 C23 C24 166.4(5) . . . . ?
C35 P1 C23 C28 -64.4(6) . . . . ?
C35 P1 C29 C30 164.5(5) . . . . ?
C35 P1 C29 C34 34.1(8) . . . . ?
C35 C36 C37 C40 -64(2) . . . . ?
C35 C38 C39 C40 53(5) . . . . ?
C35 C36A C37A C40A -72(3) . . . . ?
C36 C35 C38 C39 -50(5) . . . . ?
C36 C37 C40 C39 65(3) . . . . ?
C38 C35 C36 C37 59(3) . . . . ?
C38 C39 C40 C37 -61(3) . . . . ?
C43 C44 C45 N3 177.9(6) . . . . ?
C43 C44 C45 C54 -2.0(10) . . . . ?
C44 C43 C56 C55 0.3(10) . . . . ?
C44 C45 C54 C47 -178.2(6) . . . . ?
C44 C45 C54 C55 1.3(10) . . . . ?
C45 N3 C46 C47 0.8(9) . . . . ?
C45 N3 C57 C58 -126.0(7) . . . . ?
C45 C54 C55 C56 0.4(11) . . . . ?
C46 N3 C45 C44 178.5(7) . . . . ?
C46 N3 C45 C54 -1.6(7) . . . . ?
C46 N3 C57 C58 61.4(9) . . . . ?
C46 C47 C48A C49 -120.9(15) . . . . ?
C46 C47 C48A C51A 127.5(18) . . . . ?
C46 C47 C48B C49 -109.9(18) . . . . ?
C46 C47 C48B C51B 19(4) . . . . ?
C46 C47 C54 C45 -1.3(8) . . . . ?
C46 C47 C54 C55 179.3(8) . . . . ?
C47 C48A C51A C52A 179(2) . . . . ?
C47 C48B C51B C52B -176(2) . . . . ?
C47 C54 C55 C56 179.7(8) . . . . ?
C49 C48A C51A C52A 61(2) . . . . ?
C49 C50A C53A C52A -57(2) . . . . ?
C49 C48B C51B C52B -49(3) . . . . ?
C49 C50B C53B C52B 63(2) . . . . ?
C48A C47 C54 C45 -176(2) . . . . ?
C48A C47 C54 C55 5(3) . . . . ?
C48A C49 C50A C53A 62(2) . . . . ?
C48A C51A C52A C53A -70(3) . . . . ?
C50A C49 C48A C47 172.9(14) . . . . ?
C50A C49 C48A C51A -66(2) . . . . ?
C51A C52A C53A C50A 67(3) . . . . ?
C48B C47 C54 C45 -176(2) . . . . ?
C48B C47 C54 C55 4(3) . . . . ?
C48B C49 C50B C53B -71(2) . . . . ?
C48B C51B C52B C53B 41(3) . . . . ?
C50B C49 C48B C47 -175.5(19) . . . . ?
C50B C49 C48B C51B 61(3) . . . . ?
C51B C52B C53B C50B -44(3) . . . . ?
C54 C47 C48A C49 53(3) . . . . ?
C54 C47 C48A C51A -59(3) . . . . ?
C54 C47 C48B C49 64(3) . . . . ?
C54 C47 C48B C51B -167.1(16) . . . . ?
C54 C55 C56 C43 -1.1(11) . . . . ?
C56 C43 C44 C45 1.2(9) . . . . ?
C57 N3 C45 C44 4.6(11) . . . . ?
C57 N3 C45 C54 -175.4(6) . . . . ?
C57 N3 C46 C47 174.7(7) . . . . ?
C57 C58 C59 O1 175.9(7) . . . . ?
C57 C58 C59 O7 -2.2(9) . . . . ?
C57 C58 C62 C63 3.1(9) . . . . ?
C57 C58 C62 C70 -108.9(6) . . . . ?
C57 C58 C70 C62 107.4(6) . . . . ?
C58 C62 C63 C64 -89.1(8) . . . . ?
C58 C62 C63 C68 92.9(7) . . . . ?
C59 O7 C60 C61 -159.6(12) . . . . ?
C59 C58 C62 C63 -142.7(6) . . . . ?
C59 C58 C62 C70 105.3(6) . . . . ?
C59 C58 C70 C62 -102.5(6) . . . . ?
C60 O7 C59 O1 0.7(12) . . . . ?
C60 O7 C59 C58 178.7(7) . . . . ?
C62 C58 C59 O1 -38.2(10) . . . . ?
C62 C58 C59 O7 143.8(6) . . . . ?
C62 C63 C64 C65 178.3(6) . . . . ?
C62 C63 C68 Pd1 1.1(8) . . . . ?
C62 C63 C68 C67 -176.1(6) . . . . ?
C63 C62 C70 C58 -108.9(7) . . . . ?
C63 C64 C65 O2 180.0(6) . . . . ?
C63 C64 C65 C66 -0.5(10) . . . . ?
C64 C63 C68 Pd1 -176.9(5) . . . . ?
C64 C63 C68 C67 5.9(9) . . . . ?
C64 C65 C66 C67 2.2(10) . . . . ?
C65 C66 C67 C68 0.2(10) . . . . ?
C66 C67 C68 Pd1 178.6(5) . . . . ?
C66 C67 C68 C63 -4.3(9) . . . . ?
C68 C63 C64 C65 -3.7(10) . . . . ?
C69 O2 C65 C64 2.8(10) . . . . ?
C69 O2 C65 C66 -176.8(6) . . . . ?
C70 C58 C59 O1 25.5(10) . . . . ?
C70 C58 C59 O7 -152.6(6) . . . . ?
C70 C58 C62 C63 112.0(7) . . . . ?
C70 C62 C63 C64 -17.1(10) . . . . ?
C70 C62 C63 C68 164.9(6) . . . . ?
C71 C72 C73 O3 -178.2(6) . . . . ?
C71 C72 C73 C74 2.4(10) . . . . ?
C72 C73 C74 C21 0.0(10) . . . . ?
C74 C21 C22 Pd2 -174.4(5) . . . . ?
C74 C21 C22 C71 7.0(9) . . . . ?
C75 O3 C73 C72 -174.9(6) . . . . ?
C75 O3 C73 C74 4.5(10) . . . . ?
C76 O6 C77 C78 -157.0(11) . . . . ?
C76 C18 C19 C20 103.5(6) . . . . ?
C76 C18 C19 C21 -144.1(6) . . . . ?
C76 C18 C20 C19 -103.8(6) . . . . ?
C77 O6 C76 O4 -0.4(12) . . . . ?
C77 O6 C76 C18 178.8(8) . . . . ?
C79 N2 C16 C9 3.4(9) . . . . ?
C79 N2 C17 C18 -123.5(7) . . . . ?
C79 C8 C9 C10 179.6(8) . . . . ?
C79 C8 C9 C16 2.4(9) . . . . ?
C80 C5 C6 C7 1.8(10) . . . . ?
C81 P2 C87 C88 47.1(6) . . . . ?
C81 P2 C87 C92 -83.2(6) . . . . ?
C81 P2 C93 C94 -151.1(6) . . . . ?
C81 P2 C93 C98 86.2(8) . . . . ?
C81 C82 C83 C84 49.5(13) . . . . ?
C82 C81 C86 C85 56.5(10) . . . . ?
C82 C83 C84 C85 -50.4(14) . . . . ?
C83 C84 C85 C86 53.2(14) . . . . ?
C84 C85 C86 C81 -55.1(12) . . . . ?
C86 C81 C82 C83 -52.4(10) . . . . ?
C87 P2 C81 C82 52.7(6) . . . . ?
C87 P2 C81 C86 -83.2(7) . . . . ?
C87 P2 C93 C94 -35.6(7) . . . . ?
C87 P2 C93 C98 -158.2(7) . . . . ?
C87 C88 C89 C90 55.9(10) . . . . ?
C88 C87 C92 C91 56.5(8) . . . . ?
C88 C89 C90 C91 -54.9(10) . . . . ?
C89 C90 C91 C92 55.5(9) . . . . ?
C90 C91 C92 C87 -57.2(8) . . . . ?
C92 C87 C88 C89 -56.4(8) . . . . ?
C93 P2 C81 C82 165.1(5) . . . . ?
C93 P2 C81 C86 29.3(8) . . . . ?
C93 P2 C87 C88 -65.4(6) . . . . ?
C93 P2 C87 C92 164.2(5) . . . . ?
C93 C94 C96 C97 60.4(14) . . . . ?
C94 C93 C98 C95 55.6(13) . . . . ?
C94 C96 C97 C95 -57.8(16) . . . . ?
C97 C95 C98 C93 -55.7(17) . . . . ?
C98 C93 C94 C96 -58.1(10) . . . . ?
C98 C95 C97 C96 55.5(17) . . . . ?
C36A C35 C38A C39A -64(5) . . . . ?
C36A C37A C40A C39A 55(3) . . . . ?
C37A C40A C39A C38A -56(3) . . . . ?
C40A C39A C38A C35 67(5) . . . . ?
C38A C35 C36A C37A 72(3) . . . . ?
C11A C10 C13A C15A 58(4) . . . . ?
C11A C12A C14A C15A -48(4) . . . . ?
C12A C14A C15A C13A 53(4) . . . . ?
C14A C15A C13A C10 -56(4) . . . . ?
C13A C10 C11A C12A -48(5) . . . . ?

loop_
_twin_individual_id
_twin_individual_mass_fraction_refined
1 0.876(8)
2 0.124(8)

loop_
_smtbx_masks_void_nr
_smtbx_masks_void_average_x
_smtbx_masks_void_average_y
_smtbx_masks_void_average_z
_smtbx_masks_void_volume
_smtbx_masks_void_count_electrons
_smtbx_masks_void_content
1 -0.887 0.000 -0.883 1644.9 309.1 '6 hexane'
2 -0.922 0.500 -0.842 1644.9 309.4 '6 hexane'
